data_7054174
loop_
_publ_author_name
'Makha, Mohamed'
'Alias, Yatimah'
'Raston, Colin L.'
'Sobolev, Alexandre N.'

_publ_section_title
;
 Controlling the interplay of large organic ions:
 para-sulfonato-calix[4]arene and phosphonium cations
;
_journal_issue 5
_journal_name_full 'New Journal of Chemistry'
_journal_page_first 662
_journal_paper_doi 10.1039/b615639h
_journal_volume 31
_journal_year 2007
_chemical_formula_moiety '4(C28 H20 O16 S4), 4(C25 H22 P), 2.5(C H4 O), Cl, Gd5.33, 63(H2 O)'
_chemical_formula_sum 'C217 H314 Cl Gd5.33 O132 P4 S16'
_chemical_formula_weight 6545.11
_chemical_name_systematic
;
?
;
_space_group_IT_number 2
_symmetry_cell_setting triclinic
_symmetry_space_group_name_Hall '-P 1'
_symmetry_space_group_name_H-M 'P -1'
_atom_sites_solution_hydrogens geom
_atom_sites_solution_primary direct
_atom_sites_solution_secondary difmap
_audit_creation_method SHELXL-97
_cell_angle_alpha 67.801(1)
_cell_angle_beta 74.982(1)
_cell_angle_gamma 89.740(1)
_cell_formula_units_Z 1
_cell_length_a 14.624(1)
_cell_length_b 19.987(2)
_cell_length_c 25.192(2)
_cell_measurement_temperature 153(2)
_cell_volume 6548.7(10)
_computing_cell_refinement 'Bruker SAINT'
_computing_data_collection 'Bruker SMART'
_computing_data_reduction 'Bruker SAINT'
_computing_molecular_graphics 'X-Seed 2.0 (Barbour, 2001)'
_computing_publication_material 'Bruker SHELXTL, v. 5.1'
_computing_structure_refinement 'Bruker SHELXTL, v. 5.1'
_computing_structure_solution 'Bruker SHELXTL, v. 5.1'
_diffrn_ambient_temperature 153(2)
_diffrn_measured_fraction_theta_full 0.959
_diffrn_measured_fraction_theta_max 0.959
_diffrn_measurement_device_type 'Bruker AXS CCD'
_diffrn_measurement_method '\w scans'
_diffrn_radiation_monochromator graphite
_diffrn_radiation_source 'sealed tube'
_diffrn_radiation_type MoK\a
_diffrn_radiation_wavelength 0.71073
_diffrn_reflns_av_R_equivalents 0.0192
_diffrn_reflns_av_sigmaI/netI 0.0328
_diffrn_reflns_limit_h_max 19
_diffrn_reflns_limit_h_min -19
_diffrn_reflns_limit_k_max 26
_diffrn_reflns_limit_k_min -26
_diffrn_reflns_limit_l_max 33
_diffrn_reflns_limit_l_min -33
_diffrn_reflns_number 60999
_diffrn_reflns_theta_full 28.27
_diffrn_reflns_theta_max 28.27
_diffrn_reflns_theta_min 1.48
_exptl_absorpt_coefficient_mu 1.599
_exptl_absorpt_correction_T_max 0.6907
_exptl_absorpt_correction_T_min 0.4472
_exptl_absorpt_correction_type multi-scan
_exptl_absorpt_process_details 'SADABS (Bruker, 1997)'
_exptl_crystal_colour colorless
_exptl_crystal_density_diffrn 1.660
_exptl_crystal_density_meas ?
_exptl_crystal_density_method 'not measured'
_exptl_crystal_description plate
_exptl_crystal_F_000 3346
_exptl_crystal_size_max 0.60
_exptl_crystal_size_mid 0.30
_exptl_crystal_size_min 0.25
_refine_diff_density_max 4.175
_refine_diff_density_min -4.403
_refine_diff_density_rms 0.177
_refine_ls_extinction_method none
_refine_ls_goodness_of_fit_ref 1.048
_refine_ls_hydrogen_treatment constr
_refine_ls_matrix_type full
_refine_ls_number_parameters 1616
_refine_ls_number_reflns 31133
_refine_ls_number_restraints 12
_refine_ls_restrained_S_all 1.055
_refine_ls_R_factor_all 0.0874
_refine_ls_R_factor_gt 0.0699
_refine_ls_shift/su_max 0.025
_refine_ls_shift/su_mean 0.000
_refine_ls_structure_factor_coef Fsqd
_refine_ls_weighting_details 'calc w=1/[\s^2^(Fo^2^)+(0.0909P)^2^+50.8712P] where P=(Fo^2^+2Fc^2^)/3'
_refine_ls_weighting_scheme calc
_refine_ls_wR_factor_gt 0.1794
_refine_ls_wR_factor_ref 0.1950
_reflns_number_gt 24915
_reflns_number_total 31133
_reflns_threshold_expression >2sigma(I)
_cod_data_source_file b615639h.txt
_cod_data_source_block cmpnd3
_cod_depositor_comments
;
The following automatic conversions were performed:

'_symmetry_cell_setting' value 'Triclinic' changed to 'triclinic'
according to
/usr/data/users/saulius/automatic-downloads/retrospective/RSC/lib/dictionaries/cif_core.dic
dictionary named 'cif_core.dic' version 2.4.2 from 2011-04-26.

Automatic conversion script
Id: cif_fix_values 2281 2013-09-26 08:29:07Z andrius 

The following automatic conversions were performed:

'_exptl_crystal_density_meas' value 'not measured' was changed to '?'
- the value is perceived as not measured.

Automatic conversion script
Id: cif_fix_values 3008 2015-01-20 13:52:24Z robertas 
;
_cod_original_cell_volume 6548.7(9)
_cod_database_code 7054174

loop_
_symmetry_equiv_pos_as_xyz
'x, y, z'
'-x, -y, -z'

loop_
_atom_site_label
_atom_site_type_symbol
_atom_site_fract_x
_atom_site_fract_y
_atom_site_fract_z
_atom_site_U_iso_or_equiv
_atom_site_adp_type
_atom_site_occupancy
_atom_site_symmetry_multiplicity
_atom_site_calc_flag
_atom_site_refinement_flags
_atom_site_disorder_assembly
_atom_site_disorder_group
Gd1 Gd 0.61747(3) 0.47674(3) 0.51650(2) 0.03340(11) Uani 0.67 1 d P . .
O11W O 0.5031(8) 0.3729(6) 0.5666(5) 0.109(3) Uiso 1 1 d . A .
O12W O 0.6808(8) 0.5850(6) 0.4294(5) 0.115(3) Uiso 1 1 d . A .
H12C H 0.7065 0.5884 0.3896 0.138 Uiso 1 1 calc R . .
C12W C 0.6716(8) 0.6453(6) 0.4501(5) 0.069(3) Uiso 1 1 d . . .
H12D H 0.6968 0.6913 0.4160 0.104 Uiso 1 1 calc R A .
H12E H 0.7076 0.6376 0.4794 0.104 Uiso 1 1 calc R . .
H12F H 0.6043 0.6471 0.4685 0.104 Uiso 1 1 calc R . .
O13W O 0.6305(8) 0.3730(6) 0.5908(5) 0.046(2) Uiso 0.50 1 d P A 1
Cl1 Cl 0.6554(3) 0.4606(3) 0.6266(2) 0.0620(11) Uiso 0.50 1 d P A 1
O13' O 0.6488(6) 0.3930(5) 0.6083(4) 0.0283(17) Uiso 0.50 1 d P A 2
O15W O 0.7732(4) 0.4230(3) 0.4847(3) 0.0520(13) Uiso 1 1 d . A .
O16W O 0.7368(4) 0.5360(3) 0.5341(3) 0.0551(14) Uiso 1 1 d . A .
O17W O 0.4817(8) 0.5222(6) 0.4842(5) 0.047(2) Uiso 0.50 1 d P . .
Gd2 Gd 0.245314(19) 0.148543(17) 0.846753(15) 0.02995(8) Uani 1 1 d . . .
O21W O 0.1416(3) 0.1353(2) 0.7918(2) 0.0343(10) Uani 1 1 d . B .
O22W O 0.1147(3) 0.0597(2) 0.91456(19) 0.0288(8) Uani 1 1 d . B .
O23W O 0.2802(3) 0.0320(2) 0.84232(19) 0.0286(9) Uani 1 1 d . B .
O24W O 0.3506(5) 0.2250(4) 0.8648(3) 0.0223(15) Uiso 0.50 1 d P B 1
O25W O 0.1211(6) 0.2227(5) 0.8742(4) 0.0343(19) Uiso 0.50 1 d P B 1
O26W O 0.2141(6) 0.2663(4) 0.7991(4) 0.0261(16) Uiso 0.50 1 d P B 1
O27W O 0.3880(11) 0.1171(8) 0.8728(7) 0.074(4) Uiso 0.50 1 d P B 1
O28W O 0.2324(7) 0.1537(6) 0.9404(5) 0.043(2) Uiso 0.50 1 d P B 1
H28A H 0.2392 0.1137 0.9743 0.052 Uiso 0.50 1 calc PR B 1
C28W C 0.2131(12) 0.2241(9) 0.9404(8) 0.050(4) Uiso 0.50 1 d P B 1
H28B H 0.2082 0.2238 0.9800 0.076 Uiso 0.50 1 calc PR B 1
H28C H 0.1531 0.2363 0.9304 0.076 Uiso 0.50 1 calc PR B 1
H28D H 0.2649 0.2604 0.9107 0.076 Uiso 0.50 1 calc PR B 1
O24' O 0.3251(7) 0.2600(6) 0.8429(5) 0.041(2) Uiso 0.50 1 d P B 2
H24C H 0.3696 0.2917 0.8072 0.050 Uiso 0.50 1 calc PR B 2
C24' C 0.3032(13) 0.2755(10) 0.8947(8) 0.054(4) Uiso 0.50 1 d P B 2
H24D H 0.3399 0.3210 0.8865 0.081 Uiso 0.50 1 calc PR B 2
H24E H 0.3196 0.2359 0.9271 0.081 Uiso 0.50 1 calc PR B 2
H24F H 0.2350 0.2805 0.9066 0.081 Uiso 0.50 1 calc PR B 2
O25' O 0.1504(5) 0.1777(4) 0.9295(3) 0.0219(15) Uiso 0.50 1 d P B 2
H25C H 0.1345 0.1408 0.9686 0.026 Uiso 0.50 1 calc PR B 2
C25' C 0.1196(12) 0.2439(9) 0.9219(8) 0.049(4) Uiso 0.50 1 d P B 2
H25D H 0.0829 0.2435 0.9605 0.074 Uiso 0.50 1 calc PR B 2
H25E H 0.0791 0.2552 0.8947 0.074 Uiso 0.50 1 calc PR B 2
H25F H 0.1744 0.2808 0.9049 0.074 Uiso 0.50 1 calc PR B 2
O26' O 0.2336(7) 0.2661(5) 0.7523(4) 0.040(2) Uiso 0.50 1 d P C 2
O27' O 0.3169(6) 0.0751(5) 0.9281(4) 0.0316(18) Uiso 0.50 1 d P B 2
Gd3 Gd -0.21671(2) 0.171912(15) 0.793362(16) 0.03244(9) Uani 1 1 d . . .
O31W O -0.3080(4) 0.0932(3) 0.7708(3) 0.0632(19) Uani 1 1 d . . .
O32W O -0.2867(3) 0.2467(2) 0.7144(2) 0.0351(10) Uani 1 1 d . . .
O33W O -0.0877(4) 0.2304(3) 0.7054(3) 0.0560(15) Uani 1 1 d . . .
O34W O -0.0967(4) 0.1856(2) 0.8381(3) 0.0484(14) Uani 1 1 d . . .
O35W O -0.2570(4) 0.0775(2) 0.8928(2) 0.0396(11) Uani 1 1 d . . .
O36W O -0.3751(4) 0.1810(3) 0.8465(3) 0.0540(14) Uani 1 1 d . . .
O37W O -0.2148(3) 0.2902(3) 0.7950(3) 0.0424(12) Uani 1 1 d . . .
O1 O 0.3849(3) 0.1412(2) 0.46639(19) 0.0314(9) Uani 1 1 d . . .
H1 H 0.3929 0.1141 0.4993 0.047 Uiso 0.50 1 calc PR D 1
H1' H 0.3258 0.1405 0.4687 0.047 Uiso 0.50 1 d PR D 2
C11 C 0.4213(4) 0.2103(3) 0.4517(2) 0.0244(11) Uani 1 1 d . . .
C12 C 0.4995(4) 0.2200(3) 0.4721(2) 0.0248(11) Uani 1 1 d . . .
C13 C 0.5399(4) 0.2899(3) 0.4560(2) 0.0252(11) Uani 1 1 d . . .
H13 H 0.5927 0.2972 0.4694 0.030 Uiso 1 1 calc R . .
C14 C 0.5033(4) 0.3499(3) 0.4201(2) 0.0220(10) Uani 1 1 d . A .
C15 C 0.4255(4) 0.3398(3) 0.4011(2) 0.0239(11) Uani 1 1 d . . .
H15 H 0.4006 0.3808 0.3773 0.029 Uiso 1 1 calc R . .
C16 C 0.3832(4) 0.2701(3) 0.4163(2) 0.0238(11) Uani 1 1 d . . .
S1 S 0.55843(10) 0.43774(8) 0.39719(7) 0.0274(3) Uani 1 1 d . . .
O11 O 0.6134(3) 0.4341(3) 0.4388(2) 0.0333(9) Uani 1 1 d . A .
O12 O 0.6204(5) 0.4585(3) 0.3381(2) 0.0614(18) Uani 1 1 d . A .
O13 O 0.4816(4) 0.4832(3) 0.4020(4) 0.070(2) Uani 1 1 d . . .
C1 C 0.5391(4) 0.1556(3) 0.5112(3) 0.0297(12) Uani 1 1 d . . .
H1A H 0.6052 0.1702 0.5087 0.036 Uiso 1 1 calc R . .
H1B H 0.5409 0.1163 0.4962 0.036 Uiso 1 1 calc R . .
O2 O 0.4025(4) 0.0276(3) 0.5673(2) 0.0384(10) Uani 1 1 d . . .
H2 H 0.3457 0.0099 0.5771 0.058 Uiso 0.50 1 calc PR E 1
H2' H 0.4198 0.0548 0.5303 0.058 Uiso 0.50 1 d PR E 2
C21 C 0.4106(4) 0.0675(3) 0.5998(2) 0.0252(11) Uani 1 1 d . . .
C22 C 0.3511(4) 0.0457(3) 0.6584(2) 0.0240(11) Uani 1 1 d . . .
C23 C 0.3656(4) 0.0817(3) 0.6937(2) 0.0254(11) Uani 1 1 d . . .
H23 H 0.3271 0.0669 0.7337 0.030 Uiso 1 1 calc R . .
C24 C 0.4365(4) 0.1395(3) 0.6702(2) 0.0271(11) Uani 1 1 d . B .
C25 C 0.4923(4) 0.1625(3) 0.6119(3) 0.0289(12) Uani 1 1 d . . .
H25 H 0.5395 0.2027 0.5964 0.035 Uiso 1 1 calc R . .
C26 C 0.4795(4) 0.1271(3) 0.5761(2) 0.0253(11) Uani 1 1 d . . .
S2 S 0.46323(11) 0.17780(10) 0.71764(7) 0.0373(4) Uani 1 1 d . . .
O21 O 0.3733(3) 0.1798(3) 0.7592(2) 0.0344(10) Uani 1 1 d . B .
O22 O 0.5203(4) 0.1274(5) 0.7513(3) 0.075(2) Uani 1 1 d . B .
O23 O 0.5124(7) 0.2482(4) 0.6802(3) 0.105(4) Uani 1 1 d . B .
C2 C 0.2726(4) -0.0173(3) 0.6842(2) 0.0239(11) Uani 1 1 d . . .
H2A H 0.2886 -0.0492 0.6619 0.029 Uiso 1 1 calc R . .
H2B H 0.2706 -0.0463 0.7263 0.029 Uiso 1 1 calc R . .
O3 O 0.2093(3) 0.0248(2) 0.57999(18) 0.0326(9) Uani 1 1 d . . .
H3 H 0.2038 0.0581 0.5488 0.049 Uiso 0.50 1 calc PR F 1
H3' H 0.2661 0.0277 0.5821 0.049 Uiso 0.50 1 d PR F 2
C31 C 0.1486(4) 0.0309(3) 0.6281(2) 0.0268(11) Uani 1 1 d . . .
C32 C 0.0603(4) 0.0586(3) 0.6254(2) 0.0296(13) Uani 1 1 d . . .
C33 C -0.0025(4) 0.0582(3) 0.6772(3) 0.0280(12) Uani 1 1 d . . .
H33 H -0.0623 0.0766 0.6760 0.034 Uiso 1 1 calc R . .
C34 C 0.0214(4) 0.0312(3) 0.7311(2) 0.0238(11) Uani 1 1 d . . .
C35 C 0.1097(4) 0.0065(3) 0.7329(2) 0.0210(10) Uani 1 1 d . . .
H35 H 0.1258 -0.0111 0.7697 0.025 Uiso 1 1 calc R . .
C36 C 0.1748(4) 0.0071(3) 0.6817(2) 0.0232(11) Uani 1 1 d . . .
S3 S -0.06295(10) 0.02226(7) 0.79770(6) 0.0242(3) Uani 1 1 d . . .
O31 O -0.1257(3) 0.0795(2) 0.7805(2) 0.0317(9) Uani 1 1 d . . .
O32 O -0.1160(3) -0.0497(2) 0.8226(2) 0.0349(10) Uani 1 1 d . . .
O33 O -0.0110(3) 0.0308(3) 0.83718(19) 0.0328(9) Uani 1 1 d . . .
C3 C 0.0328(5) 0.0867(4) 0.5670(3) 0.0363(15) Uani 1 1 d . . .
H3A H 0.0536 0.0542 0.5457 0.044 Uiso 1 1 calc R . .
H3B H -0.0374 0.0851 0.5760 0.044 Uiso 1 1 calc R . .
O4 O 0.2093(3) 0.1198(2) 0.4771(2) 0.0352(10) Uani 1 1 d . . .
H4 H 0.2679 0.1327 0.4621 0.053 Uiso 0.50 1 calc PR G 1
H4' H 0.1996 0.0858 0.5114 0.053 Uiso 0.50 1 d PR G 2
C41 C 0.1649(4) 0.1757(3) 0.4822(2) 0.0259(11) Uani 1 1 d . . .
C42 C 0.2032(4) 0.2479(3) 0.4435(2) 0.0237(11) Uani 1 1 d . . .
C43 C 0.1554(4) 0.3059(3) 0.4504(3) 0.0330(13) Uani 1 1 d . . .
H43 H 0.1814 0.3543 0.4248 0.040 Uiso 1 1 calc R . .
C44 C 0.0697(5) 0.2935(4) 0.4947(3) 0.0367(15) Uani 1 1 d . . .
C45 C 0.0313(4) 0.2223(4) 0.5324(3) 0.0345(14) Uani 1 1 d . . .
H45 H -0.0269 0.2141 0.5627 0.041 Uiso 1 1 calc R . .
C46 C 0.0765(4) 0.1640(3) 0.5263(2) 0.0277(12) Uani 1 1 d . . .
S4 S 0.01169(14) 0.36900(15) 0.50091(15) 0.0733(9) Uani 1 1 d . . .
O41 O -0.0762(5) 0.3399(6) 0.5476(7) 0.164(7) Uani 1 1 d . . .
O42 O 0.0756(4) 0.4099(3) 0.5164(3) 0.0520(15) Uani 1 1 d . . .
O43 O -0.0050(7) 0.4102(5) 0.4426(6) 0.124(4) Uani 1 1 d . . .
C4 C 0.2972(4) 0.2615(3) 0.3959(2) 0.0262(11) Uani 1 1 d . . .
H4A H 0.3033 0.2204 0.3828 0.031 Uiso 1 1 calc R . .
H4B H 0.2964 0.3060 0.3609 0.031 Uiso 1 1 calc R . .
O5 O 0.0988(3) 0.3915(2) 1.03578(18) 0.0278(8) Uani 1 1 d . . .
H5 H 0.1519 0.3805 1.0417 0.042 Uiso 0.50 1 calc PR H 1
H5' H 0.1067 0.4221 1.0002 0.042 Uiso 0.50 1 d PR H 2
C51 C 0.0454(4) 0.3306(3) 1.0448(2) 0.0217(10) Uani 1 1 d . I .
C52 C 0.0587(4) 0.2636(3) 1.0864(2) 0.0247(11) Uani 1 1 d . . .
C53 C 0.0008(4) 0.2017(3) 1.0973(2) 0.0250(11) Uani 1 1 d . I .
H53 H 0.0095 0.1558 1.1250 0.030 Uiso 1 1 calc R . .
C54 C -0.0697(4) 0.2065(3) 1.0679(2) 0.0218(10) Uani 1 1 d . . .
C55 C -0.0811(4) 0.2733(3) 1.0269(2) 0.0216(10) Uani 1 1 d . I .
H55 H -0.1281 0.2761 1.0064 0.026 Uiso 1 1 calc R . .
C56 C -0.0256(4) 0.3357(3) 1.0151(2) 0.0199(10) Uani 1 1 d . . .
S5 S -0.14226(9) 0.12867(7) 1.08163(6) 0.0218(3) Uani 1 1 d . I .
O51 O -0.1719(3) 0.0868(2) 1.14589(18) 0.0288(9) Uani 1 1 d . . .
O52 O -0.2211(3) 0.1535(2) 1.0570(2) 0.0330(10) Uani 1 1 d . . .
O53 O -0.0819(3) 0.0880(2) 1.0506(2) 0.0324(9) Uani 1 1 d . . .
C5 C 0.1320(5) 0.2589(4) 1.1203(3) 0.0355(15) Uani 0.50 1 d P I 1
H5A H 0.1135 0.2149 1.1578 0.043 Uiso 0.50 1 calc PR I 1
H5B H 0.1308 0.3016 1.1313 0.043 Uiso 0.50 1 calc PR I 1
O6 O 0.2708(6) 0.3843(4) 1.0579(4) 0.0212(10) Uiso 0.50 1 d PD I 1
H6 H 0.2865 0.4190 1.0243 0.032 Uiso 0.50 1 calc PR I 1
C61 C 0.3015(5) 0.3222(3) 1.0520(3) 0.0147(11) Uiso 0.50 1 d PGD I 1
C62 C 0.3922(5) 0.3261(3) 1.0144(3) 0.0164(11) Uiso 0.50 1 d PGD I 1
C63 C 0.4257(5) 0.2636(4) 1.0070(3) 0.0185(13) Uiso 0.50 1 d PGD I 1
H63 H 0.4873 0.2663 0.9814 0.022 Uiso 0.50 1 calc PR I 1
C64 C 0.3686(4) 0.1972(4) 1.0373(2) 0.0175(13) Uiso 0.50 1 d PGD I 1
C65 C 0.2779(5) 0.1933(4) 1.0749(3) 0.0186(14) Uiso 0.50 1 d PGD I 1
H65 H 0.2391 0.1481 1.0955 0.022 Uiso 0.50 1 calc PR I 1
C66 C 0.2444(4) 0.2557(4) 1.0823(3) 0.0183(13) Uiso 0.50 1 d PGD I 1
S6 S 0.4161(2) 0.11979(16) 1.02932(15) 0.0300(5) Uiso 0.50 1 d PD I 1
O61 O 0.4959(7) 0.1085(5) 1.0560(5) 0.040(2) Uiso 0.50 1 d P I 1
O62 O 0.3305(9) 0.0705(7) 1.0492(6) 0.038(3) Uiso 0.50 1 d P I 1
O63 O 0.4543(7) 0.1355(6) 0.9655(5) 0.042(2) Uiso 0.50 1 d P I 1
C6 C 0.4448(4) 0.4010(3) 0.9740(2) 0.0203(10) Uani 0.50 1 d P I 1
H6A H 0.4170 0.4376 0.9894 0.024 Uiso 0.50 1 calc PR I 1
H6B H 0.5126 0.4009 0.9737 0.024 Uiso 0.50 1 calc PR I 1
C5' C 0.1320(5) 0.2589(4) 1.1203(3) 0.0355(15) Uani 0.50 1 d P I 2
H5'A H 0.1222 0.2966 1.1373 0.043 Uiso 0.50 1 calc PR I 2
H5'B H 0.1185 0.2111 1.1542 0.043 Uiso 0.50 1 calc PR I 2
O6' O 0.2551(6) 0.3964(4) 1.0544(4) 0.0212(10) Uiso 0.50 1 d PD I 2
H6' H 0.2024 0.4000 1.0466 0.032 Uiso 0.50 1 calc PR I 2
C61' C 0.2867(5) 0.3321(3) 1.0552(3) 0.0147(11) Uiso 0.50 1 d PGD I 2
C62' C 0.3788(5) 0.3313(3) 1.0212(3) 0.0164(11) Uiso 0.50 1 d PGD I 2
C63' C 0.4117(5) 0.2654(4) 1.0212(3) 0.0185(13) Uiso 0.50 1 d PGD I 2
H63' H 0.4742 0.2648 0.9982 0.022 Uiso 0.50 1 calc PR I 2
C64' C 0.3525(4) 0.2003(4) 1.0553(2) 0.0175(13) Uiso 0.50 1 d PGD I 2
C65' C 0.2604(5) 0.2011(4) 1.0892(3) 0.0186(14) Uiso 0.50 1 d PGD I 2
H65' H 0.2202 0.1569 1.1123 0.022 Uiso 0.50 1 calc PR I 2
C66' C 0.2274(4) 0.2670(4) 1.0892(3) 0.0183(13) Uiso 0.50 1 d PGD I 2
S6' S 0.3971(2) 0.11520(16) 1.05902(15) 0.0300(5) Uiso 0.50 1 d PD I 2
O61' O 0.4886(8) 0.1309(6) 1.0149(5) 0.045(2) Uiso 0.50 1 d P I 2
O62' O 0.4116(8) 0.0859(6) 1.1209(5) 0.048(2) Uiso 0.50 1 d P I 2
O63' O 0.3343(12) 0.0636(9) 1.0658(8) 0.063(5) Uiso 0.50 1 d P I 2
C6' C 0.4448(4) 0.4010(3) 0.9740(2) 0.0203(10) Uani 0.50 1 d P I 2
H6'A H 0.4283 0.4424 0.9859 0.024 Uiso 0.50 1 calc PR I 2
H6'B H 0.5117 0.3933 0.9741 0.024 Uiso 0.50 1 calc PR I 2
O7 O 0.3114(3) 0.4909(2) 0.92890(16) 0.0201(7) Uani 1 1 d . . .
H7 H 0.2558 0.4919 0.9254 0.030 Uiso 0.50 1 calc PR J 1
H7' H 0.3100 0.4648 0.9648 0.030 Uiso 0.50 1 d PR J 2
C71 C 0.3652(3) 0.4625(3) 0.8921(2) 0.0159(9) Uani 1 1 d . I .
C72 C 0.3517(3) 0.4755(2) 0.8358(2) 0.0151(9) Uani 1 1 d . . .
C73 C 0.4113(3) 0.4470(3) 0.7984(2) 0.0178(9) Uani 1 1 d . . .
H73 H 0.4033 0.4552 0.7603 0.021 Uiso 1 1 calc R . .
C74 C 0.4824(3) 0.4064(3) 0.8174(2) 0.0196(10) Uani 1 1 d . . .
C75 C 0.4957(4) 0.3934(3) 0.8732(2) 0.0199(10) Uani 1 1 d . I .
H75 H 0.5452 0.3658 0.8851 0.024 Uiso 1 1 calc R . .
C76 C 0.4368(3) 0.4205(3) 0.9110(2) 0.0172(9) Uani 1 1 d . . .
S7 S 0.55627(9) 0.36695(7) 0.77260(6) 0.0234(3) Uani 1 1 d . . .
O71 O 0.5444(3) 0.4011(3) 0.7131(2) 0.0371(10) Uani 1 1 d . . .
O72 O 0.6530(3) 0.3803(2) 0.7748(2) 0.0318(9) Uani 1 1 d . . .
O73 O 0.5235(3) 0.2894(2) 0.7993(2) 0.0322(9) Uani 1 1 d . . .
C7 C 0.2749(3) 0.5211(3) 0.8147(2) 0.0165(9) Uani 1 1 d . I .
H7A H 0.2948 0.5435 0.7705 0.020 Uiso 1 1 calc R . .
H7B H 0.2696 0.5609 0.8293 0.020 Uiso 1 1 calc R . .
O8 O 0.1399(3) 0.48537(19) 0.93119(16) 0.0198(7) Uani 1 1 d . . .
H8 H 0.1128 0.4561 0.9661 0.030 Uiso 0.50 1 calc PR K 1
H8' H 0.1999 0.4863 0.9253 0.030 Uiso 0.50 1 d PR K 2
C81 C 0.1149(3) 0.4641(3) 0.8925(2) 0.0174(9) Uani 1 1 d . I .
C82 C 0.0239(4) 0.4257(3) 0.9090(2) 0.0203(10) Uani 1 1 d . . .
C83 C -0.0026(4) 0.4026(3) 0.8694(2) 0.0214(10) Uani 1 1 d . I .
H83 H -0.0638 0.3772 0.8805 0.026 Uiso 1 1 calc R . .
C84 C 0.0597(4) 0.4162(3) 0.8132(2) 0.0201(10) Uani 1 1 d . . .
C85 C 0.1496(4) 0.4541(3) 0.7962(2) 0.0198(10) Uani 1 1 d . I .
H85 H 0.1919 0.4630 0.7580 0.024 Uiso 1 1 calc R . .
C86 C 0.1773(3) 0.4788(3) 0.8354(2) 0.0178(9) Uani 1 1 d . . .
S8 S 0.02431(10) 0.38344(7) 0.76546(6) 0.0241(3) Uani 1 1 d . I .
O81 O -0.0760(3) 0.3920(3) 0.7726(2) 0.0386(11) Uani 1 1 d . . .
O82 O 0.0828(4) 0.4264(3) 0.7049(2) 0.0438(12) Uani 1 1 d . . .
O83 O 0.0412(3) 0.3065(2) 0.7837(2) 0.0305(9) Uani 1 1 d . . .
C8 C -0.0410(4) 0.4081(3) 0.9708(2) 0.0226(10) Uani 1 1 d . I .
H8A H -0.1080 0.4068 0.9694 0.027 Uiso 1 1 calc R . .
H8B H -0.0295 0.4469 0.9844 0.027 Uiso 1 1 calc R . .
P1A P 0.86832(9) 0.21520(7) 0.40268(6) 0.0191(2) Uani 1 1 d . . .
C11A C 0.7696(4) 0.2225(3) 0.3713(2) 0.0198(10) Uani 1 1 d . . .
C12A C 0.7168(4) 0.1579(3) 0.3819(2) 0.0217(10) Uani 1 1 d . . .
H12A H 0.7374 0.1122 0.4017 0.026 Uiso 1 1 calc R . .
C13A C 0.6350(4) 0.1609(3) 0.3637(2) 0.0217(10) Uani 1 1 d . . .
H13A H 0.5990 0.1173 0.3712 0.026 Uiso 1 1 calc R . .
C14A C 0.6053(4) 0.2279(3) 0.3344(2) 0.0228(10) Uani 1 1 d . . .
H14A H 0.5493 0.2298 0.3216 0.027 Uiso 1 1 calc R . .
C15A C 0.6569(4) 0.2917(3) 0.3237(2) 0.0242(11) Uani 1 1 d . . .
H15A H 0.6363 0.3372 0.3036 0.029 Uiso 1 1 calc R . .
C16A C 0.7394(4) 0.2894(3) 0.3423(2) 0.0229(10) Uani 1 1 d . . .
H16A H 0.7745 0.3332 0.3353 0.028 Uiso 1 1 calc R . .
C21A C 0.8212(4) 0.1762(3) 0.4829(2) 0.0258(11) Uani 1 1 d . . .
C22A C 0.7974(4) 0.1016(4) 0.5124(3) 0.0328(13) Uani 1 1 d . . .
H22A H 0.8100 0.0708 0.4911 0.039 Uiso 1 1 calc R . .
C23A C 0.7545(5) 0.0724(5) 0.5743(3) 0.050(2) Uani 1 1 d . . .
H23A H 0.7376 0.0216 0.5952 0.059 Uiso 1 1 calc R . .
C24A C 0.7371(5) 0.1185(6) 0.6046(3) 0.055(2) Uani 1 1 d . . .
H24A H 0.7087 0.0987 0.6465 0.066 Uiso 1 1 calc R . .
C25A C 0.7601(5) 0.1922(5) 0.5752(3) 0.051(2) Uani 1 1 d . . .
H25A H 0.7474 0.2230 0.5966 0.061 Uiso 1 1 calc R . .
C26A C 0.8020(5) 0.2218(4) 0.5139(3) 0.0365(14) Uani 1 1 d . . .
H26A H 0.8176 0.2728 0.4933 0.044 Uiso 1 1 calc R . .
C31A C 0.9493(4) 0.1583(3) 0.3792(2) 0.0210(10) Uani 1 1 d . . .
C32A C 0.9588(4) 0.1538(3) 0.3239(2) 0.0243(11) Uani 1 1 d . . .
H32A H 0.9146 0.1739 0.3019 0.029 Uiso 1 1 calc R . .
C33A C 1.0330(4) 0.1199(3) 0.3015(3) 0.0314(13) Uani 1 1 d . . .
H33A H 1.0393 0.1163 0.2642 0.038 Uiso 1 1 calc R . .
C34A C 1.0982(5) 0.0911(4) 0.3335(3) 0.0361(14) Uani 1 1 d . . .
H34A H 1.1496 0.0688 0.3174 0.043 Uiso 1 1 calc R . .
C35A C 1.0890(5) 0.0945(4) 0.3885(3) 0.0365(14) Uani 1 1 d . . .
H35A H 1.1335 0.0743 0.4102 0.044 Uiso 1 1 calc R . .
C36A C 1.0142(4) 0.1277(3) 0.4118(3) 0.0282(12) Uani 1 1 d . . .
H36A H 1.0071 0.1296 0.4497 0.034 Uiso 1 1 calc R . .
C40A C 0.9343(4) 0.3028(3) 0.3809(2) 0.0245(11) Uani 1 1 d . . .
H40A H 0.8884 0.3389 0.3827 0.029 Uiso 1 1 calc R . .
H40B H 0.9700 0.2987 0.4102 0.029 Uiso 1 1 calc R . .
C41A C 1.0039(4) 0.3308(3) 0.3187(2) 0.0236(10) Uani 1 1 d . . .
C42A C 1.0949(4) 0.3093(3) 0.3108(3) 0.0340(13) Uani 1 1 d . . .
H42A H 1.1136 0.2767 0.3440 0.041 Uiso 1 1 calc R . .
C43A C 1.1589(5) 0.3354(4) 0.2542(3) 0.0397(15) Uani 1 1 d . . .
H43A H 1.2208 0.3196 0.2488 0.048 Uiso 1 1 calc R . .
C44A C 1.1340(5) 0.3839(3) 0.2059(3) 0.0355(14) Uani 1 1 d . . .
H44A H 1.1783 0.4018 0.1674 0.043 Uiso 1 1 calc R . .
C45A C 1.0432(5) 0.4065(3) 0.2140(3) 0.0341(13) Uani 1 1 d . . .
H45A H 1.0252 0.4399 0.1809 0.041 Uiso 1 1 calc R . .
C46A C 0.9792(4) 0.3803(3) 0.2701(3) 0.0286(12) Uani 1 1 d . . .
H46A H 0.9175 0.3964 0.2754 0.034 Uiso 1 1 calc R . .
P1B P -0.38119(9) 0.28336(7) 1.11644(6) 0.0171(2) Uani 1 1 d . . .
C11B C -0.2803(3) 0.2754(3) 1.1457(2) 0.0175(9) Uani 1 1 d . . .
C12B C -0.2653(4) 0.2112(3) 1.1887(3) 0.0257(11) Uani 1 1 d . . .
H12B H -0.3067 0.1682 1.2017 0.031 Uiso 1 1 calc R . .
C13B C -0.1894(4) 0.2107(3) 1.2122(3) 0.0303(13) Uani 1 1 d . . .
H13B H -0.1789 0.1670 1.2416 0.036 Uiso 1 1 calc R . .
C14B C -0.1288(4) 0.2730(3) 1.1935(2) 0.0236(10) Uani 1 1 d . . .
H14B H -0.0778 0.2719 1.2106 0.028 Uiso 1 1 calc R . .
C15B C -0.1419(4) 0.3371(3) 1.1500(2) 0.0211(10) Uani 1 1 d . . .
H15B H -0.0998 0.3797 1.1368 0.025 Uiso 1 1 calc R . .
C16B C -0.2176(4) 0.3379(3) 1.1258(2) 0.0204(10) Uani 1 1 d . . .
H16B H -0.2267 0.3813 1.0956 0.024 Uiso 1 1 calc R . .
C21B C -0.3436(3) 0.3244(3) 1.0360(2) 0.0187(9) Uani 1 1 d . . .
C22B C -0.3332(4) 0.2803(3) 1.0031(2) 0.0226(10) Uani 1 1 d . . .
H22B H -0.3501 0.2293 1.0229 0.027 Uiso 1 1 calc R . .
C23B C -0.2977(4) 0.3120(3) 0.9410(3) 0.0279(12) Uani 1 1 d . . .
H23B H -0.2907 0.2826 0.9185 0.033 Uiso 1 1 calc R . .
C24B C -0.2725(4) 0.3866(4) 0.9122(2) 0.0283(12) Uani 1 1 d . . .
H24B H -0.2482 0.4080 0.8699 0.034 Uiso 1 1 calc R . .
C25B C -0.2830(4) 0.4298(3) 0.9450(2) 0.0246(11) Uani 1 1 d . . .
H25B H -0.2654 0.4808 0.9252 0.029 Uiso 1 1 calc R . .
C26B C -0.3189(4) 0.3991(3) 1.0068(2) 0.0199(10) Uani 1 1 d . . .
H26B H -0.3266 0.4289 1.0290 0.024 Uiso 1 1 calc R . .
C31B C -0.4560(4) 0.3405(3) 1.1451(2) 0.0180(9) Uani 1 1 d . . .
C32B C -0.4545(4) 0.3430(3) 1.1994(2) 0.0222(10) Uani 1 1 d . . .
H32B H -0.4089 0.3189 1.2188 0.027 Uiso 1 1 calc R . .
C33B C -0.5193(4) 0.3805(3) 1.2252(3) 0.0258(11) Uani 1 1 d . . .
H33B H -0.5181 0.3820 1.2622 0.031 Uiso 1 1 calc R . .
C34B C -0.5858(4) 0.4158(3) 1.1971(3) 0.0262(11) Uani 1 1 d . . .
H34B H -0.6304 0.4412 1.2150 0.031 Uiso 1 1 calc R . .
C35B C -0.5874(4) 0.4143(3) 1.1427(3) 0.0280(12) Uani 1 1 d . . .
H35B H -0.6327 0.4390 1.1233 0.034 Uiso 1 1 calc R . .
C36B C -0.5230(4) 0.3767(3) 1.1165(2) 0.0234(10) Uani 1 1 d . . .
H36B H -0.5244 0.3755 1.0794 0.028 Uiso 1 1 calc R . .
C40B C -0.4483(4) 0.1954(3) 1.1397(3) 0.0240(11) Uani 1 1 d . . .
H40C H -0.4875 0.1998 1.1121 0.029 Uiso 1 1 calc R . .
H40D H -0.4027 0.1596 1.1357 0.029 Uiso 1 1 calc R . .
C41B C -0.5128(4) 0.1661(3) 1.2029(3) 0.0260(11) Uani 1 1 d . . .
C42B C -0.5968(5) 0.1957(3) 1.2173(3) 0.0375(15) Uani 1 1 d . . .
H42B H -0.6161 0.2330 1.1868 0.045 Uiso 1 1 calc R . .
C43B C -0.6538(6) 0.1712(4) 1.2767(4) 0.051(2) Uani 1 1 d . . .
H43B H -0.7105 0.1925 1.2864 0.061 Uiso 1 1 calc R . .
C44B C -0.6270(6) 0.1160(4) 1.3205(3) 0.050(2) Uani 1 1 d . . .
H44B H -0.6648 0.1001 1.3608 0.060 Uiso 1 1 calc R . .
C45B C -0.5474(6) 0.0843(4) 1.3071(3) 0.0465(18) Uani 1 1 d . . .
H45B H -0.5305 0.0453 1.3376 0.056 Uiso 1 1 calc R . .
C46B C -0.4903(5) 0.1086(4) 1.2485(3) 0.0358(14) Uani 1 1 d . . .
H46B H -0.4349 0.0855 1.2394 0.043 Uiso 1 1 calc R . .
O100 O -0.0724(3) 0.0833(2) 0.94125(19) 0.0302(9) Uani 1 1 d . . .
O101 O 0.2509(5) 0.2073(4) 0.5866(3) 0.0663(17) Uani 1 1 d . . .
O102 O 0.2334(6) 0.3050(4) 0.9261(4) 0.0264(16) Uiso 0.50 1 d P L 3
O103 O 0.1062(4) 0.2133(3) 0.6835(2) 0.0476(13) Uani 1 1 d . . .
O104 O 0.8088(3) 0.4410(2) 0.3668(2) 0.0333(9) Uani 1 1 d . . .
O105 O 0.1243(4) 0.0650(3) 1.0427(2) 0.0495(14) Uani 1 1 d . . .
O106 O -0.2664(4) -0.0365(3) 0.7700(3) 0.0459(12) Uani 1 1 d . . .
O107 O -0.3156(4) 0.0857(5) 1.0041(4) 0.082(3) Uani 1 1 d . . .
O108 O 0.8616(6) 0.6376(4) 0.3779(3) 0.076(2) Uani 1 1 d . . .
O109 O 0.7059(7) 0.5275(5) 0.6636(4) 0.0349(19) Uiso 0.50 1 d P M 2
O110 O 0.1081(7) 0.5142(4) 0.3429(4) 0.092(3) Uani 1 1 d . . .
O111 O -0.1855(6) 0.3764(5) 0.6367(3) 0.096(3) Uani 1 1 d . . .
O112 O 0.4532(5) -0.0105(5) 0.8432(3) 0.100(3) Uani 1 1 d . . .
O113 O -0.4792(8) 0.0635(6) 0.9298(5) 0.051(3) Uiso 0.50 1 d P . .
O114 O 0.3513(9) 0.3662(7) 0.7034(6) 0.053(3) Uiso 0.50 1 d P N 1
O115 O 0.580(3) -0.015(3) 0.551(2) 0.253(19) Uiso 0.50 1 d P O 1
O116 O 0.3896(8) 0.3558(6) 0.6737(5) 0.048(2) Uiso 0.50 1 d P P 2

loop_
_atom_site_aniso_label
_atom_site_aniso_U_11
_atom_site_aniso_U_22
_atom_site_aniso_U_33
_atom_site_aniso_U_23
_atom_site_aniso_U_13
_atom_site_aniso_U_12
Gd1 0.0310(2) 0.0349(2) 0.0331(2) -0.01284(19) -0.00761(18) 0.00100(18)
Gd2 0.01797(13) 0.03276(16) 0.04914(19) -0.02877(14) -0.00634(12) 0.00257(10)
O21W 0.037(2) 0.028(2) 0.039(2) -0.0081(19) -0.019(2) 0.0020(18)
O22W 0.025(2) 0.032(2) 0.031(2) -0.0140(18) -0.0063(17) 0.0017(16)
O23W 0.025(2) 0.0234(19) 0.034(2) -0.0121(17) -0.0014(17) -0.0007(15)
Gd3 0.03475(16) 0.01809(13) 0.0521(2) -0.01175(13) -0.02776(14) 0.00767(11)
O31W 0.061(4) 0.030(3) 0.127(6) -0.036(3) -0.066(4) 0.015(2)
O32W 0.036(2) 0.033(2) 0.045(3) -0.015(2) -0.024(2) 0.0105(18)
O33W 0.047(3) 0.029(3) 0.071(4) 0.008(2) -0.022(3) 0.003(2)
O34W 0.050(3) 0.024(2) 0.080(4) -0.010(2) -0.047(3) 0.001(2)
O35W 0.050(3) 0.024(2) 0.046(3) -0.0049(19) -0.028(2) 0.0009(19)
O36W 0.052(3) 0.042(3) 0.058(3) 0.000(3) -0.026(3) 0.015(2)
O37W 0.040(3) 0.029(2) 0.076(4) -0.029(2) -0.034(3) 0.0119(19)
O1 0.029(2) 0.029(2) 0.031(2) -0.0073(18) -0.0070(17) 0.0028(17)
C11 0.024(3) 0.025(3) 0.015(2) -0.003(2) 0.002(2) 0.000(2)
C12 0.019(2) 0.032(3) 0.016(2) -0.004(2) -0.0002(19) 0.005(2)
C13 0.023(3) 0.035(3) 0.016(2) -0.009(2) -0.004(2) 0.005(2)
C14 0.021(2) 0.028(3) 0.017(2) -0.010(2) -0.0044(19) 0.005(2)
C15 0.025(3) 0.031(3) 0.016(2) -0.008(2) -0.007(2) 0.006(2)
C16 0.023(3) 0.029(3) 0.013(2) -0.004(2) -0.0015(19) 0.001(2)
S1 0.0293(7) 0.0273(7) 0.0312(7) -0.0133(6) -0.0148(6) 0.0077(5)
O11 0.025(2) 0.046(3) 0.034(2) -0.017(2) -0.0127(18) -0.0003(18)
O12 0.103(5) 0.044(3) 0.020(2) -0.004(2) -0.002(3) -0.036(3)
O13 0.049(3) 0.044(3) 0.162(7) -0.064(4) -0.069(4) 0.030(3)
C1 0.024(3) 0.033(3) 0.021(3) 0.000(2) -0.003(2) 0.008(2)
O2 0.043(3) 0.042(3) 0.027(2) -0.016(2) -0.0018(19) -0.002(2)
C21 0.024(3) 0.027(3) 0.020(2) -0.004(2) -0.005(2) 0.008(2)
C22 0.026(3) 0.019(2) 0.021(3) -0.001(2) -0.007(2) 0.006(2)
C23 0.022(3) 0.028(3) 0.019(2) -0.004(2) -0.002(2) 0.000(2)
C24 0.023(3) 0.032(3) 0.019(3) -0.004(2) -0.004(2) -0.003(2)
C25 0.021(3) 0.035(3) 0.021(3) -0.001(2) -0.003(2) -0.001(2)
C26 0.019(2) 0.030(3) 0.018(2) -0.001(2) -0.003(2) 0.007(2)
S2 0.0267(7) 0.0524(10) 0.0257(7) -0.0115(7) -0.0012(6) -0.0172(7)
O21 0.024(2) 0.037(2) 0.046(3) -0.022(2) -0.0071(19) 0.0002(17)
O22 0.043(3) 0.145(7) 0.078(4) -0.074(5) -0.038(3) 0.039(4)
O23 0.155(8) 0.094(5) 0.033(3) -0.011(3) 0.008(4) -0.105(6)
C2 0.033(3) 0.014(2) 0.020(2) -0.0014(19) -0.007(2) 0.003(2)
O3 0.037(2) 0.036(2) 0.0199(19) -0.0047(17) -0.0093(17) -0.0009(18)
C31 0.034(3) 0.023(3) 0.021(3) -0.004(2) -0.009(2) -0.008(2)
C32 0.033(3) 0.030(3) 0.019(3) 0.001(2) -0.013(2) -0.011(2)
C33 0.030(3) 0.024(3) 0.025(3) -0.001(2) -0.012(2) -0.006(2)
C34 0.030(3) 0.016(2) 0.022(3) -0.0030(19) -0.008(2) -0.005(2)
C35 0.027(3) 0.015(2) 0.020(2) -0.0041(19) -0.010(2) -0.0012(19)
C36 0.031(3) 0.015(2) 0.023(3) -0.0046(19) -0.011(2) -0.003(2)
S3 0.0287(7) 0.0183(6) 0.0233(6) -0.0049(5) -0.0083(5) 0.0026(5)
O31 0.035(2) 0.024(2) 0.036(2) -0.0080(18) -0.0164(19) 0.0064(17)
O32 0.035(2) 0.020(2) 0.036(2) -0.0022(17) -0.0014(19) -0.0011(17)
O33 0.033(2) 0.042(2) 0.025(2) -0.0139(19) -0.0111(18) 0.0078(19)
C3 0.034(3) 0.042(4) 0.022(3) 0.003(3) -0.016(2) -0.016(3)
O4 0.032(2) 0.024(2) 0.040(2) -0.0038(18) -0.0080(19) -0.0006(17)
C41 0.027(3) 0.029(3) 0.020(2) -0.005(2) -0.011(2) -0.004(2)
C42 0.024(3) 0.028(3) 0.019(2) -0.008(2) -0.007(2) -0.004(2)
C43 0.026(3) 0.030(3) 0.045(4) -0.017(3) -0.010(3) -0.002(2)
C44 0.027(3) 0.044(4) 0.049(4) -0.032(3) -0.005(3) -0.005(3)
C45 0.025(3) 0.056(4) 0.027(3) -0.021(3) -0.008(2) -0.006(3)
C46 0.027(3) 0.037(3) 0.016(2) -0.003(2) -0.012(2) -0.010(2)
S4 0.0279(9) 0.0811(16) 0.148(3) -0.0937(19) -0.0113(12) 0.0021(9)
O41 0.041(4) 0.149(8) 0.326(16) -0.198(11) 0.070(6) -0.047(5)
O42 0.039(3) 0.058(3) 0.069(4) -0.047(3) 0.005(3) -0.014(2)
O43 0.141(8) 0.121(7) 0.237(12) -0.139(8) -0.157(9) 0.097(7)
C4 0.029(3) 0.029(3) 0.016(2) -0.004(2) -0.005(2) 0.001(2)
O5 0.028(2) 0.026(2) 0.027(2) -0.0089(16) -0.0044(16) -0.0091(16)
C51 0.021(2) 0.024(3) 0.018(2) -0.009(2) 0.0013(19) -0.0060(19)
C52 0.023(3) 0.031(3) 0.016(2) -0.005(2) -0.004(2) -0.008(2)
C53 0.026(3) 0.024(3) 0.016(2) 0.001(2) -0.006(2) -0.006(2)
C54 0.021(2) 0.021(2) 0.020(2) -0.007(2) -0.002(2) -0.0022(19)
C55 0.018(2) 0.023(2) 0.023(2) -0.010(2) -0.0027(19) 0.0016(19)
C56 0.018(2) 0.020(2) 0.018(2) -0.0076(19) 0.0015(18) -0.0018(18)
S5 0.0238(6) 0.0175(6) 0.0230(6) -0.0050(5) -0.0088(5) -0.0021(5)
O51 0.031(2) 0.026(2) 0.023(2) -0.0048(16) -0.0049(16) -0.0088(16)
O52 0.031(2) 0.023(2) 0.046(3) -0.0071(18) -0.023(2) -0.0012(16)
O53 0.038(2) 0.026(2) 0.032(2) -0.0112(18) -0.0075(18) 0.0018(17)
C5 0.040(3) 0.037(3) 0.017(3) 0.005(2) -0.011(2) -0.019(3)
C6 0.022(2) 0.019(2) 0.017(2) -0.0025(19) -0.0081(19) -0.0054(19)
C5' 0.040(3) 0.037(3) 0.017(3) 0.005(2) -0.011(2) -0.019(3)
C6' 0.022(2) 0.019(2) 0.017(2) -0.0025(19) -0.0081(19) -0.0054(19)
O7 0.0195(17) 0.0236(18) 0.0201(17) -0.0122(15) -0.0049(14) 0.0018(14)
C71 0.014(2) 0.013(2) 0.020(2) -0.0069(18) -0.0031(18) -0.0003(16)
C72 0.017(2) 0.012(2) 0.015(2) -0.0036(17) -0.0057(17) 0.0004(16)
C73 0.018(2) 0.017(2) 0.015(2) -0.0039(18) -0.0024(18) 0.0019(18)
C74 0.015(2) 0.020(2) 0.024(2) -0.009(2) -0.0046(19) 0.0027(18)
C75 0.017(2) 0.019(2) 0.024(2) -0.008(2) -0.0076(19) 0.0025(18)
C76 0.016(2) 0.018(2) 0.018(2) -0.0056(18) -0.0073(18) -0.0013(17)
S7 0.0187(6) 0.0247(6) 0.0269(7) -0.0127(5) -0.0023(5) 0.0062(5)
O71 0.036(2) 0.051(3) 0.027(2) -0.019(2) -0.0079(18) 0.018(2)
O72 0.0188(19) 0.028(2) 0.049(3) -0.0179(19) -0.0052(18) 0.0044(16)
O73 0.025(2) 0.027(2) 0.049(3) -0.021(2) -0.0073(19) 0.0039(16)
C7 0.016(2) 0.014(2) 0.016(2) -0.0032(17) -0.0031(17) 0.0007(17)
O8 0.0172(16) 0.0167(16) 0.0219(18) -0.0070(14) -0.0005(14) -0.0006(13)
C81 0.014(2) 0.011(2) 0.025(2) -0.0057(18) -0.0043(19) 0.0034(16)
C82 0.015(2) 0.016(2) 0.026(3) -0.006(2) -0.0040(19) 0.0016(18)
C83 0.017(2) 0.016(2) 0.026(3) -0.003(2) -0.007(2) 0.0003(18)
C84 0.022(2) 0.016(2) 0.022(2) -0.0022(19) -0.012(2) 0.0017(18)
C85 0.020(2) 0.017(2) 0.022(2) -0.0027(19) -0.0108(19) 0.0035(18)
C86 0.016(2) 0.014(2) 0.022(2) -0.0033(18) -0.0076(19) 0.0029(17)
S8 0.0248(6) 0.0218(6) 0.0256(6) -0.0049(5) -0.0134(5) -0.0008(5)
O81 0.030(2) 0.040(3) 0.058(3) -0.021(2) -0.030(2) 0.0089(19)
O82 0.060(3) 0.040(3) 0.024(2) -0.0058(19) -0.010(2) -0.022(2)
O83 0.031(2) 0.024(2) 0.042(2) -0.0131(18) -0.0188(19) 0.0023(16)
C8 0.016(2) 0.020(2) 0.030(3) -0.011(2) -0.001(2) -0.0005(18)
P1A 0.0205(6) 0.0195(6) 0.0171(6) -0.0065(5) -0.0058(5) -0.0011(5)
C11A 0.022(2) 0.021(2) 0.017(2) -0.0081(19) -0.0062(19) 0.0014(19)
C12A 0.024(3) 0.020(2) 0.022(2) -0.009(2) -0.007(2) 0.0033(19)
C13A 0.023(2) 0.020(2) 0.023(2) -0.009(2) -0.006(2) 0.0004(19)
C14A 0.023(3) 0.026(3) 0.020(2) -0.009(2) -0.008(2) 0.004(2)
C15A 0.026(3) 0.022(3) 0.021(3) -0.005(2) -0.007(2) 0.004(2)
C16A 0.025(3) 0.020(2) 0.021(2) -0.007(2) -0.005(2) 0.000(2)
C21A 0.019(2) 0.036(3) 0.022(3) -0.010(2) -0.005(2) 0.000(2)
C22A 0.025(3) 0.034(3) 0.028(3) -0.001(2) -0.005(2) 0.000(2)
C23A 0.033(4) 0.055(5) 0.033(4) 0.012(3) -0.008(3) -0.001(3)
C24A 0.034(4) 0.096(7) 0.021(3) -0.010(4) -0.003(3) -0.005(4)
C25A 0.033(4) 0.093(7) 0.033(4) -0.037(4) 0.000(3) -0.010(4)
C26A 0.029(3) 0.053(4) 0.033(3) -0.025(3) -0.006(3) -0.004(3)
C31A 0.019(2) 0.021(2) 0.022(2) -0.006(2) -0.007(2) -0.0013(19)
C32A 0.027(3) 0.025(3) 0.019(2) -0.007(2) -0.005(2) -0.004(2)
C33A 0.032(3) 0.032(3) 0.031(3) -0.018(3) -0.002(2) -0.003(2)
C34A 0.027(3) 0.038(3) 0.049(4) -0.025(3) -0.007(3) 0.003(3)
C35A 0.027(3) 0.041(4) 0.046(4) -0.019(3) -0.016(3) 0.008(3)
C36A 0.027(3) 0.032(3) 0.028(3) -0.011(2) -0.013(2) 0.005(2)
C40A 0.029(3) 0.022(3) 0.021(3) -0.009(2) -0.006(2) -0.004(2)
C41A 0.024(3) 0.021(2) 0.024(3) -0.007(2) -0.005(2) -0.003(2)
C42A 0.026(3) 0.030(3) 0.035(3) 0.001(2) -0.009(2) -0.003(2)
C43A 0.026(3) 0.032(3) 0.045(4) -0.005(3) 0.001(3) 0.002(2)
C44A 0.037(3) 0.028(3) 0.031(3) -0.007(2) 0.003(3) -0.008(2)
C45A 0.039(3) 0.028(3) 0.028(3) -0.002(2) -0.011(3) 0.001(2)
C46A 0.030(3) 0.022(3) 0.031(3) -0.006(2) -0.009(2) 0.002(2)
P1B 0.0189(6) 0.0166(6) 0.0171(6) -0.0065(5) -0.0071(5) 0.0018(5)
C11B 0.018(2) 0.019(2) 0.020(2) -0.0110(19) -0.0076(18) 0.0057(18)
C12B 0.026(3) 0.019(2) 0.029(3) -0.004(2) -0.011(2) -0.002(2)
C13B 0.032(3) 0.022(3) 0.034(3) 0.000(2) -0.022(3) 0.004(2)
C14B 0.025(3) 0.025(3) 0.023(3) -0.009(2) -0.013(2) 0.005(2)
C15B 0.022(2) 0.019(2) 0.024(3) -0.008(2) -0.008(2) 0.0032(19)
C16B 0.024(2) 0.016(2) 0.023(2) -0.0066(19) -0.009(2) 0.0035(19)
C21B 0.017(2) 0.022(2) 0.020(2) -0.010(2) -0.0075(19) 0.0041(18)
C22B 0.024(3) 0.025(3) 0.026(3) -0.013(2) -0.013(2) 0.008(2)
C23B 0.026(3) 0.041(3) 0.025(3) -0.020(2) -0.011(2) 0.011(2)
C24B 0.021(3) 0.046(3) 0.017(2) -0.011(2) -0.006(2) 0.004(2)
C25B 0.020(2) 0.027(3) 0.023(3) -0.005(2) -0.008(2) 0.001(2)
C26B 0.018(2) 0.023(2) 0.021(2) -0.008(2) -0.0093(19) 0.0020(19)
C31B 0.018(2) 0.017(2) 0.020(2) -0.0079(19) -0.0057(19) -0.0005(18)
C32B 0.022(2) 0.025(3) 0.019(2) -0.008(2) -0.007(2) 0.000(2)
C33B 0.024(3) 0.033(3) 0.023(3) -0.015(2) -0.004(2) 0.001(2)
C34B 0.020(2) 0.025(3) 0.030(3) -0.014(2) 0.002(2) -0.001(2)
C35B 0.023(3) 0.028(3) 0.034(3) -0.011(2) -0.011(2) 0.008(2)
C36B 0.024(3) 0.024(3) 0.024(3) -0.008(2) -0.011(2) 0.006(2)
C40B 0.028(3) 0.018(2) 0.027(3) -0.010(2) -0.010(2) 0.000(2)
C41B 0.028(3) 0.020(2) 0.028(3) -0.009(2) -0.004(2) -0.007(2)
C42B 0.030(3) 0.023(3) 0.049(4) -0.010(3) 0.000(3) -0.005(2)
C43B 0.042(4) 0.033(4) 0.064(5) -0.023(4) 0.014(4) -0.010(3)
C44B 0.060(5) 0.042(4) 0.035(4) -0.015(3) 0.009(3) -0.025(4)
C45B 0.049(4) 0.047(4) 0.031(3) -0.003(3) -0.009(3) -0.020(3)
C46B 0.028(3) 0.032(3) 0.039(3) -0.005(3) -0.010(3) -0.004(2)
O100 0.030(2) 0.030(2) 0.035(2) -0.0151(18) -0.0114(18) 0.0039(17)
O101 0.061(4) 0.076(4) 0.062(4) -0.026(3) -0.019(3) 0.013(3)
O103 0.060(3) 0.034(3) 0.035(3) -0.007(2) 0.000(2) 0.004(2)
O104 0.028(2) 0.029(2) 0.037(2) -0.0128(18) -0.0002(18) 0.0019(17)
O105 0.079(4) 0.036(3) 0.029(2) -0.009(2) -0.012(2) -0.013(3)
O106 0.047(3) 0.038(3) 0.060(3) -0.027(2) -0.016(3) -0.002(2)
O107 0.039(3) 0.142(7) 0.113(6) -0.106(6) -0.015(3) 0.005(4)
O108 0.089(5) 0.056(4) 0.058(4) -0.010(3) 0.003(4) -0.006(4)
O110 0.144(7) 0.085(5) 0.112(6) -0.061(5) -0.108(6) 0.068(5)
O111 0.110(6) 0.114(6) 0.037(3) -0.017(4) 0.007(3) -0.079(5)
O112 0.049(4) 0.140(8) 0.071(5) -0.004(5) -0.011(3) 0.050(5)

loop_
_atom_type_symbol
_atom_type_description
_atom_type_scat_dispersion_real
_atom_type_scat_dispersion_imag
_atom_type_scat_source
C C 0.0033 0.0016 'International Tables Vol C Tables 4.2.6.8 and 6.1.1.4'
H H 0.0000 0.0000 'International Tables Vol C Tables 4.2.6.8 and 6.1.1.4'
O O 0.0106 0.0060 'International Tables Vol C Tables 4.2.6.8 and 6.1.1.4'
P P 0.1023 0.0942 'International Tables Vol C Tables 4.2.6.8 and 6.1.1.4'
S S 0.1246 0.1234 'International Tables Vol C Tables 4.2.6.8 and 6.1.1.4'
Cl Cl 0.1484 0.1585 'International Tables Vol C Tables 4.2.6.8 and 6.1.1.4'
Gd Gd -0.1653 3.9035 'International Tables Vol C Tables 4.2.6.8 and 6.1.1.4'

loop_
_geom_angle_atom_site_label_1
_geom_angle_atom_site_label_2
_geom_angle_atom_site_label_3
_geom_angle
_geom_angle_site_symmetry_1
_geom_angle_site_symmetry_3
O17W Gd1 O13W 108.0(5) 2_666 .
O17W Gd1 O16W 142.6(5) 2_666 .
O13W Gd1 O16W 89.5(3) . .
O17W Gd1 O11W 56.1(5) 2_666 .
O13W Gd1 O11W 54.0(4) . .
O16W Gd1 O11W 139.8(3) . .
O17W Gd1 O17W 22.4(7) 2_666 .
O13W Gd1 O17W 130.4(4) . .
O16W Gd1 O17W 129.7(3) . .
O11W Gd1 O17W 77.9(4) . .
O17W Gd1 O12W 98.0(5) 2_666 .
O13W Gd1 O12W 153.5(4) . .
O16W Gd1 O12W 72.1(3) . .
O11W Gd1 O12W 148.0(4) . .
O17W Gd1 O12W 75.7(4) . .
O17W Gd1 O11 76.3(4) 2_666 .
O13W Gd1 O11 101.6(3) . .
O16W Gd1 O11 133.44(18) . .
O11W Gd1 O11 76.4(3) . .
O17W Gd1 O11 74.4(3) . .
O12W Gd1 O11 79.4(3) . .
O17W Gd1 O13' 116.2(5) 2_666 .
O13W Gd1 O13' 18.7(3) . .
O16W Gd1 O13' 72.9(3) . .
O11W Gd1 O13' 68.1(3) . .
O17W Gd1 O13' 137.1(3) . .
O12W Gd1 O13' 143.5(3) . .
O11 Gd1 O13' 119.3(2) . .
O17W Gd1 O13 69.4(4) 2_666 2_666
O13W Gd1 O13 87.3(3) . 2_666
O16W Gd1 O13 79.05(19) . 2_666
O11W Gd1 O13 82.8(3) . 2_666
O17W Gd1 O13 74.7(3) . 2_666
O12W Gd1 O13 106.9(3) . 2_666
O11 Gd1 O13 145.63(15) . 2_666
O13' Gd1 O13 75.9(2) . 2_666
O17W Gd1 O15W 143.4(5) 2_666 .
O13W Gd1 O15W 69.1(3) . .
O16W Gd1 O15W 73.5(2) . .
O11W Gd1 O15W 103.2(3) . .
O17W Gd1 O15W 141.8(3) . .
O12W Gd1 O15W 87.1(3) . .
O11 Gd1 O15W 68.99(17) . .
O13' Gd1 O15W 73.3(2) . .
O13 Gd1 O15W 143.49(18) 2_666 .
O17W Gd1 Cl1 116.8(4) 2_666 .
O13W Gd1 Cl1 52.2(3) . .
O16W Gd1 Cl1 49.84(18) . .
O11W Gd1 Cl1 90.9(3) . .
O17W Gd1 Cl1 127.2(3) . .
O12W Gd1 Cl1 119.5(3) . .
O11 Gd1 Cl1 152.50(15) . .
O13' Gd1 Cl1 33.8(2) . .
O13 Gd1 Cl1 52.69(16) 2_666 .
O15W Gd1 Cl1 90.93(16) . .
O17W Gd1 Gd1 14.0(4) 2_666 2_666
O13W Gd1 Gd1 122.0(3) . 2_666
O16W Gd1 Gd1 135.26(15) . 2_666
O11W Gd1 Gd1 69.6(3) . 2_666
O17W Gd1 Gd1 8.5(3) . 2_666
O12W Gd1 Gd1 84.1(3) . 2_666
O11 Gd1 Gd1 74.87(10) . 2_666
O13' Gd1 Gd1 129.3(2) . 2_666
O13 Gd1 Gd1 72.35(12) 2_666 2_666
O15W Gd1 Gd1 143.78(13) . 2_666
Cl1 Gd1 Gd1 123.80(10) . 2_666
C12W O12W Gd1 106.0(7) . .
O17W O17W Gd1 129.5(14) 2_666 2_666
O17W O17W Gd1 28.1(8) 2_666 .
Gd1 O17W Gd1 157.6(7) 2_666 .
O26W Gd2 O27W 124.1(4) . .
O26W Gd2 O28W 97.1(3) . .
O27W Gd2 O28W 71.1(4) . .
O26W Gd2 O21 82.5(2) . .
O27W Gd2 O21 70.4(4) . .
O28W Gd2 O21 132.5(3) . .
O26W Gd2 O21W 76.9(2) . .
O27W Gd2 O21W 146.0(4) . .
O28W Gd2 O21W 137.8(3) . .
O21 Gd2 O21W 88.65(16) . .
O26W Gd2 O22W 118.7(2) . .
O27W Gd2 O22W 110.7(4) . .
O28W Gd2 O22W 75.3(3) . .
O21 Gd2 O22W 145.34(15) . .
O21W Gd2 O22W 71.77(15) . .
O26W Gd2 O24W 73.9(3) . .
O27W Gd2 O24W 54.1(4) . .
O28W Gd2 O24W 55.3(3) . .
O21 Gd2 O24W 79.6(2) . .
O21W Gd2 O24W 149.7(2) . .
O22W Gd2 O24W 130.5(2) . .
O26W Gd2 O23W 148.5(2) . .
O27W Gd2 O23W 70.5(4) . .
O28W Gd2 O23W 114.4(3) . .
O21 Gd2 O23W 76.88(15) . .
O21W Gd2 O23W 78.97(15) . .
O22W Gd2 O23W 71.56(14) . .
O24W Gd2 O23W 124.2(2) . .
O26W Gd2 O25' 77.1(3) . .
O27W Gd2 O25' 103.4(4) . .
O28W Gd2 O25' 32.4(3) . .
O21 Gd2 O25' 149.9(2) . .
O21W Gd2 O25' 107.7(2) . .
O22W Gd2 O25' 64.7(2) . .
O24W Gd2 O25' 73.7(2) . .
O23W Gd2 O25' 130.1(2) . .
O26W Gd2 O25W 46.8(3) . .
O27W Gd2 O25W 133.2(4) . .
O28W Gd2 O25W 66.4(3) . .
O21 Gd2 O25W 129.3(2) . .
O21W Gd2 O25W 80.8(2) . .
O22W Gd2 O25W 76.6(2) . .
O24W Gd2 O25W 85.2(3) . .
O23W Gd2 O25W 146.3(2) . .
O25' Gd2 O25W 35.9(3) . .
O26W Gd2 O24' 53.7(3) . .
O27W Gd2 O24' 73.0(4) . .
O28W Gd2 O24' 64.9(4) . .
O21 Gd2 O24' 78.0(3) . .
O21W Gd2 O24' 129.9(3) . .
O22W Gd2 O24' 136.5(3) . .
O24W Gd2 O24' 20.3(3) . .
O23W Gd2 O24' 140.8(3) . .
O25' Gd2 O24' 72.2(3) . .
O25W Gd2 O24' 72.0(3) . .
O26W Gd2 O27' 140.4(3) . .
O27W Gd2 O27' 34.5(4) . .
O28W Gd2 O27' 50.0(3) . .
O21 Gd2 O27' 103.5(2) . .
O21W Gd2 O27' 141.3(2) . .
O22W Gd2 O27' 78.1(2) . .
O24W Gd2 O27' 69.0(3) . .
O23W Gd2 O27' 68.6(2) . .
O25' Gd2 O27' 79.7(3) . .
O25W Gd2 O27' 115.5(3) . .
O24' Gd2 O27' 88.8(3) . .
C28W O28W Gd2 112.2(9) . .
C24' O24' Gd2 118.7(9) . .
C25' O25' Gd2 123.0(8) . .
O31 Gd3 O37W 146.19(16) . .
O31 Gd3 O31W 70.95(17) . .
O37W Gd3 O31W 140.04(17) . .
O31 Gd3 O34W 81.03(17) . .
O37W Gd3 O34W 71.54(16) . .
O31W Gd3 O34W 147.80(17) . .
O31 Gd3 O33W 74.06(17) . .
O37W Gd3 O33W 82.1(2) . .
O31W Gd3 O33W 105.9(3) . .
O34W Gd3 O33W 80.4(2) . .
O31 Gd3 O36W 137.24(17) . .
O37W Gd3 O36W 73.96(19) . .
O31W Gd3 O36W 78.9(2) . .
O34W Gd3 O36W 114.3(2) . .
O33W Gd3 O36W 145.04(17) . .
O31 Gd3 O35W 76.97(17) . .
O37W Gd3 O35W 112.04(18) . .
O31W Gd3 O35W 85.2(2) . .
O34W Gd3 O35W 73.04(17) . .
O33W Gd3 O35W 143.19(17) . .
O36W Gd3 O35W 70.87(17) . .
O31 Gd3 O32W 119.71(15) . .
O37W Gd3 O32W 73.77(16) . .
O31W Gd3 O32W 71.62(17) . .
O34W Gd3 O32W 138.57(16) . .
O33W Gd3 O32W 73.00(17) . .
O36W Gd3 O32W 76.07(17) . .
O35W Gd3 O32W 142.64(16) . .
O1 C11 C16 120.9(5) . .
O1 C11 C12 117.9(5) . .
C16 C11 C12 121.2(5) . .
C13 C12 C11 118.9(5) . .
C13 C12 C1 120.0(5) . .
C11 C12 C1 121.1(5) . .
C12 C13 C14 120.4(5) . .
C15 C14 C13 120.2(5) . .
C15 C14 S1 119.8(4) . .
C13 C14 S1 119.9(4) . .
C14 C15 C16 120.9(5) . .
C15 C16 C11 118.4(5) . .
C15 C16 C4 119.2(5) . .
C11 C16 C4 122.3(5) . .
O12 S1 O13 114.1(5) . .
O12 S1 O11 110.1(3) . .
O13 S1 O11 111.1(3) . .
O12 S1 C14 108.7(3) . .
O13 S1 C14 105.7(3) . .
O11 S1 C14 106.6(3) . .
S1 O11 Gd1 141.0(3) . .
S1 O13 Gd1 136.0(4) . 2_666
C12 C1 C26 111.8(5) . .
O2 C21 C26 120.5(5) . .
O2 C21 C22 118.8(5) . .
C26 C21 C22 120.7(5) . .
C23 C22 C21 118.9(5) . .
C23 C22 C2 119.7(5) . .
C21 C22 C2 121.4(5) . .
C22 C23 C24 119.8(5) . .
C25 C24 C23 121.1(6) . .
C25 C24 S2 119.3(5) . .
C23 C24 S2 119.3(4) . .
C24 C25 C26 120.1(6) . .
C25 C26 C21 119.3(5) . .
C25 C26 C1 119.1(5) . .
C21 C26 C1 121.6(6) . .
O23 S2 O21 113.2(5) . .
O23 S2 O22 114.0(5) . .
O21 S2 O22 108.8(3) . .
O23 S2 C24 106.8(3) . .
O21 S2 C24 107.7(3) . .
O22 S2 C24 105.8(4) . .
S2 O21 Gd2 161.1(3) . .
C36 C2 C22 113.4(4) . .
O3 C31 C36 118.1(5) . .
O3 C31 C32 121.2(5) . .
C36 C31 C32 120.7(5) . .
C33 C32 C31 118.9(5) . .
C33 C32 C3 120.2(6) . .
C31 C32 C3 120.9(6) . .
C32 C33 C34 120.5(6) . .
C35 C34 C33 120.2(5) . .
C35 C34 S3 119.4(4) . .
C33 C34 S3 120.2(5) . .
C34 C35 C36 120.7(5) . .
C35 C36 C31 118.9(5) . .
C35 C36 C2 119.8(5) . .
C31 C36 C2 121.3(5) . .
O33 S3 O32 111.9(3) . .
O33 S3 O31 113.4(3) . .
O32 S3 O31 110.6(3) . .
O33 S3 C34 107.2(3) . .
O32 S3 C34 107.8(3) . .
O31 S3 C34 105.5(3) . .
S3 O31 Gd3 153.7(3) . .
C46 C3 C32 113.0(5) . .
O4 C41 C42 120.9(5) . .
O4 C41 C46 120.1(5) . .
C42 C41 C46 119.0(6) . .
C43 C42 C41 119.6(5) . .
C43 C42 C4 120.6(5) . .
C41 C42 C4 119.7(5) . .
C44 C43 C42 120.6(6) . .
C43 C44 C45 119.8(6) . .
C43 C44 S4 118.6(5) . .
C45 C44 S4 121.6(5) . .
C46 C45 C44 120.9(6) . .
C45 C46 C41 120.1(5) . .
C45 C46 C3 120.3(6) . .
C41 C46 C3 119.6(6) . .
O41 S4 O42 112.1(5) . .
O41 S4 O43 111.9(8) . .
O42 S4 O43 112.9(5) . .
O41 S4 C44 106.3(5) . .
O42 S4 C44 106.4(3) . .
O43 S4 C44 106.5(4) . .
C16 C4 C42 113.9(4) . .
O5 C51 C52 118.9(5) . .
O5 C51 C56 120.2(5) . .
C52 C51 C56 120.8(5) . .
C53 C52 C51 118.6(5) . .
C53 C52 C5 120.6(5) . .
C51 C52 C5 120.7(5) . .
C52 C53 C54 120.7(5) . .
C55 C54 C53 119.5(5) . .
C55 C54 S5 119.8(4) . .
C53 C54 S5 120.7(4) . .
C56 C55 C54 121.5(5) . .
C55 C56 C51 118.9(5) . .
C55 C56 C8 120.2(5) . .
C51 C56 C8 121.0(5) . .
O52 S5 O51 113.2(3) . .
O52 S5 O53 111.9(3) . .
O51 S5 O53 110.8(3) . .
O52 S5 C54 107.0(3) . .
O51 S5 C54 107.8(2) . .
O53 S5 C54 105.8(3) . .
C52 C5 C66 114.5(5) . .
O6 C61 C66 121.6(6) . .
O6 C61 C62 118.4(6) . .
C66 C61 C62 120.0 . .
C61 C62 C63 120.0 . .
C61 C62 C6 118.2(5) . .
C63 C62 C6 120.9(5) . .
C64 C63 C62 120.0 . .
C63 C64 C65 120.0 . .
C63 C64 S6 118.2(4) . .
C65 C64 S6 121.7(4) . .
C66 C65 C64 120.0 . .
C65 C66 C61 120.0 . .
C65 C66 C5 123.7(4) . .
C61 C66 C5 116.0(5) . .
O62 S6 O63 105.4(7) . .
O62 S6 O61 126.5(7) . .
O63 S6 O61 108.2(6) . .
O62 S6 C64 101.3(6) . .
O63 S6 C64 108.6(5) . .
O61 S6 C64 105.8(4) . .
C76 C6 C62 109.6(4) . .
O6' C61' C62' 119.6(6) . .
O6' C61' C66' 120.4(6) . .
C62' C61' C66' 120.0 . .
C61' C62' C63' 120.0 . .
C64' C63' C62' 120.0 . .
C65' C64' C63' 120.0 . .
C65' C64' S6' 119.9(4) . .
C63' C64' S6' 120.0(4) . .
C64' C65' C66' 120.0 . .
C65' C66' C61' 120.0 . .
O63' S6' O61' 120.7(9) . .
O63' S6' O62' 99.5(9) . .
O61' S6' O62' 109.3(6) . .
O63' S6' C64' 116.0(8) . .
O61' S6' C64' 107.9(5) . .
O62' S6' C64' 101.1(5) . .
O7 C71 C76 118.1(4) . .
O7 C71 C72 121.2(4) . .
C76 C71 C72 120.7(4) . .
C73 C72 C71 119.2(4) . .
C73 C72 C7 119.6(4) . .
C71 C72 C7 121.2(4) . .
C74 C73 C72 119.4(5) . .
C73 C74 C75 121.5(5) . .
C73 C74 S7 120.7(4) . .
C75 C74 S7 117.8(4) . .
C76 C75 C74 119.9(5) . .
C75 C76 C71 119.3(5) . .
C75 C76 C6 120.4(5) . .
C71 C76 C6 120.2(5) . .
O71 S7 O72 113.2(3) . .
O71 S7 O73 111.5(3) . .
O72 S7 O73 111.7(3) . .
O71 S7 C74 107.2(3) . .
O72 S7 C74 106.4(2) . .
O73 S7 C74 106.4(2) . .
C72 C7 C86 114.3(4) . .
O8 C81 C86 121.2(4) . .
O8 C81 C82 119.3(5) . .
C86 C81 C82 119.5(5) . .
C83 C82 C81 119.9(5) . .
C83 C82 C8 120.9(5) . .
C81 C82 C8 119.2(5) . .
C82 C83 C84 120.6(5) . .
C83 C84 C85 120.2(5) . .
C83 C84 S8 118.9(4) . .
C85 C84 S8 120.9(4) . .
C84 C85 C86 120.1(5) . .
C85 C86 C81 119.7(5) . .
C85 C86 C7 118.5(4) . .
C81 C86 C7 121.8(4) . .
O81 S8 O82 112.5(3) . .
O81 S8 O83 111.2(3) . .
O82 S8 O83 111.2(3) . .
O81 S8 C84 107.1(3) . .
O82 S8 C84 107.1(3) . .
O83 S8 C84 107.5(2) . .
C82 C8 C56 112.0(4) . .
C31A P1A C11A 110.4(2) . .
C31A P1A C21A 109.8(3) . .
C11A P1A C21A 107.6(2) . .
C31A P1A C40A 107.7(3) . .
C11A P1A C40A 112.6(3) . .
C21A P1A C40A 108.6(3) . .
C16A C11A C12A 119.9(5) . .
C16A C11A P1A 121.9(4) . .
C12A C11A P1A 117.8(4) . .
C13A C12A C11A 119.9(5) . .
C12A C13A C14A 120.1(5) . .
C15A C14A C13A 120.3(5) . .
C14A C15A C16A 120.2(5) . .
C11A C16A C15A 119.6(5) . .
C22A C21A C26A 120.6(6) . .
C22A C21A P1A 119.7(5) . .
C26A C21A P1A 119.5(5) . .
C21A C22A C23A 119.2(7) . .
C24A C23A C22A 119.4(7) . .
C25A C24A C23A 121.2(7) . .
C24A C25A C26A 119.9(7) . .
C25A C26A C21A 119.7(7) . .
C36A C31A C32A 119.8(5) . .
C36A C31A P1A 119.2(4) . .
C32A C31A P1A 120.2(4) . .
C33A C32A C31A 119.6(5) . .
C32A C33A C34A 120.2(6) . .
C35A C34A C33A 120.7(6) . .
C34A C35A C36A 119.7(6) . .
C35A C36A C31A 120.0(6) . .
C41A C40A P1A 114.4(4) . .
C42A C41A C46A 119.1(5) . .
C42A C41A C40A 119.8(5) . .
C46A C41A C40A 121.0(5) . .
C41A C42A C43A 119.9(6) . .
C44A C43A C42A 120.9(6) . .
C43A C44A C45A 119.3(6) . .
C46A C45A C44A 120.1(6) . .
C45A C46A C41A 120.7(6) . .
C11B P1B C31B 106.5(2) . .
C11B P1B C21B 110.4(2) . .
C31B P1B C21B 109.9(2) . .
C11B P1B C40B 112.2(2) . .
C31B P1B C40B 109.3(2) . .
C21B P1B C40B 108.6(2) . .
C12B C11B C16B 119.7(5) . .
C12B C11B P1B 122.7(4) . .
C16B C11B P1B 117.5(4) . .
C13B C12B C11B 119.4(5) . .
C14B C13B C12B 120.8(5) . .
C13B C14B C15B 120.5(5) . .
C14B C15B C16B 119.1(5) . .
C15B C16B C11B 120.5(5) . .
C26B C21B C22B 120.0(5) . .
C26B C21B P1B 120.0(4) . .
C22B C21B P1B 119.8(4) . .
C23B C22B C21B 119.4(5) . .
C24B C23B C22B 120.2(5) . .
C25B C24B C23B 120.0(5) . .
C26B C25B C24B 120.4(5) . .
C25B C26B C21B 119.9(5) . .
C32B C31B C36B 119.5(5) . .
C32B C31B P1B 119.7(4) . .
C36B C31B P1B 120.5(4) . .
C33B C32B C31B 120.2(5) . .
C34B C33B C32B 120.2(5) . .
C33B C34B C35B 120.1(5) . .
C34B C35B C36B 120.3(5) . .
C35B C36B C31B 119.8(5) . .
C41B C40B P1B 114.8(4) . .
C42B C41B C46B 117.7(6) . .
C42B C41B C40B 120.7(6) . .
C46B C41B C40B 121.6(6) . .
C41B C42B C43B 120.5(7) . .
C44B C43B C42B 119.7(7) . .
C45B C44B C43B 120.7(7) . .
C44B C45B C46B 119.9(7) . .
C45B C46B C41B 121.3(7) . .

loop_
_geom_bond_atom_site_label_1
_geom_bond_atom_site_label_2
_geom_bond_distance
_geom_bond_site_symmetry_2
Gd1 O17W 1.455(11) 2_666
Gd1 O13W 2.256(11) .
Gd1 O16W 2.337(6) .
Gd1 O11W 2.378(11) .
Gd1 O17W 2.385(11) .
Gd1 O12W 2.394(11) .
Gd1 O11 2.426(4) .
Gd1 O13' 2.444(9) .
Gd1 O13 2.578(7) 2_666
Gd1 O15W 2.581(6) .
Gd1 Cl1 2.868(5) .
Gd1 Gd1 3.7720(10) 2_666
O12W C12W 1.477(14) .
O17W O17W 1.18(2) 2_666
O17W Gd1 1.455(11) 2_666
Gd2 O26W 2.309(8) .
Gd2 O27W 2.359(15) .
Gd2 O28W 2.360(10) .
Gd2 O21 2.364(5) .
Gd2 O21W 2.378(4) .
Gd2 O22W 2.401(4) .
Gd2 O24W 2.412(8) .
Gd2 O23W 2.419(4) .
Gd2 O25' 2.453(7) .
Gd2 O25W 2.464(9) .
Gd2 O24' 2.476(10) .
Gd2 O27' 2.505(9) .
O28W C28W 1.434(19) .
O24' C24' 1.41(2) .
O25' C25' 1.357(18) .
Gd3 O31 2.345(4) .
Gd3 O37W 2.380(4) .
Gd3 O31W 2.381(5) .
Gd3 O34W 2.385(5) .
Gd3 O33W 2.394(6) .
Gd3 O36W 2.401(6) .
Gd3 O35W 2.419(5) .
Gd3 O32W 2.457(4) .
O1 C11 1.358(7) .
C11 C16 1.407(8) .
C11 C12 1.412(8) .
C12 C13 1.385(8) .
C12 C1 1.513(8) .
C13 C14 1.403(8) .
C14 C15 1.388(8) .
C14 S1 1.753(6) .
C15 C16 1.396(8) .
C16 C4 1.511(8) .
S1 O12 1.430(5) .
S1 O13 1.452(5) .
S1 O11 1.459(4) .
O13 Gd1 2.578(7) 2_666
C1 C26 1.523(7) .
O2 C21 1.366(7) .
C21 C26 1.397(8) .
C21 C22 1.407(8) .
C22 C23 1.390(8) .
C22 C2 1.526(8) .
C23 C24 1.392(8) .
C24 C25 1.379(8) .
C24 S2 1.763(6) .
C25 C26 1.388(9) .
S2 O23 1.430(6) .
S2 O21 1.464(5) .
S2 O22 1.464(7) .
C2 C36 1.518(8) .
O3 C31 1.351(7) .
C31 C36 1.405(7) .
C31 C32 1.411(9) .
C32 C33 1.385(9) .
C32 C3 1.524(8) .
C33 C34 1.395(8) .
C34 C35 1.387(8) .
C34 S3 1.753(6) .
C35 C36 1.387(8) .
S3 O33 1.455(4) .
S3 O32 1.463(4) .
S3 O31 1.470(4) .
C3 C46 1.522(8) .
O4 C41 1.321(8) .
C41 C42 1.417(8) .
C41 C46 1.421(8) .
C42 C43 1.395(9) .
C42 C4 1.517(8) .
C43 C44 1.394(9) .
C44 C45 1.397(10) .
C44 S4 1.767(7) .
C45 C46 1.377(10) .
S4 O41 1.441(8) .
S4 O42 1.460(5) .
S4 O43 1.472(11) .
O5 C51 1.359(6) .
C51 C52 1.404(8) .
C51 C56 1.413(8) .
C52 C53 1.399(7) .
C52 C5 1.516(8) .
C53 C54 1.402(8) .
C54 C55 1.386(8) .
C54 S5 1.756(5) .
C55 C56 1.381(7) .
C56 C8 1.516(7) .
S5 O52 1.447(4) .
S5 O51 1.458(4) .
S5 O53 1.472(5) .
C5 C66 1.688(9) .
O6 C61 1.365(6) .
C61 C66 1.399(4) .
C61 C62 1.399(4) .
C62 C63 1.399(4) .
C62 C6 1.523(8) .
C63 C64 1.399(4) .
C64 C65 1.399(4) .
C64 S6 1.752(7) .
C65 C66 1.399(4) .
S6 O62 1.450(13) .
S6 O63 1.466(11) .
S6 O61 1.466(11) .
C6 C76 1.521(7) .
O6' C61' 1.358(6) .
C61' C62' 1.400(4) .
C61' C66' 1.401(4) .
C62' C63' 1.401(4) .
C63' C64' 1.400(4) .
C64' C65' 1.400(4) .
C64' S6' 1.796(7) .
C65' C66' 1.400(4) .
S6' O63' 1.316(17) .
S6' O61' 1.447(11) .
S6' O62' 1.515(11) .
O7 C71 1.347(6) .
C71 C76 1.405(7) .
C71 C72 1.410(7) .
C72 C73 1.396(7) .
C72 C7 1.519(6) .
C73 C74 1.388(7) .
C74 C75 1.393(7) .
C74 S7 1.760(5) .
C75 C76 1.381(7) .
S7 O71 1.450(5) .
S7 O72 1.459(4) .
S7 O73 1.461(4) .
C7 C86 1.521(7) .
O8 C81 1.328(6) .
C81 C86 1.411(7) .
C81 C82 1.419(7) .
C82 C83 1.383(8) .
C82 C8 1.507(7) .
C83 C84 1.397(8) .
C84 C85 1.400(7) .
C84 S8 1.750(5) .
C85 C86 1.400(7) .
S8 O81 1.449(5) .
S8 O82 1.462(5) .
S8 O83 1.469(4) .
P1A C31A 1.783(6) .
P1A C11A 1.798(5) .
P1A C21A 1.804(6) .
P1A C40A 1.819(5) .
C11A C16A 1.393(7) .
C11A C12A 1.405(7) .
C12A C13A 1.381(7) .
C13A C14A 1.393(7) .
C14A C15A 1.383(8) .
C15A C16A 1.397(8) .
C21A C22A 1.388(9) .
C21A C26A 1.394(9) .
C22A C23A 1.404(9) .
C23A C24A 1.388(13) .
C24A C25A 1.372(13) .
C25A C26A 1.389(10) .
C31A C36A 1.402(8) .
C31A C32A 1.402(7) .
C32A C33A 1.386(8) .
C33A C34A 1.389(10) .
C34A C35A 1.386(10) .
C35A C36A 1.390(9) .
C40A C41A 1.522(7) .
C41A C42A 1.385(8) .
C41A C46A 1.387(8) .
C42A C43A 1.390(9) .
C43A C44A 1.375(10) .
C44A C45A 1.389(10) .
C45A C46A 1.381(9) .
P1B C11B 1.793(5) .
P1B C31B 1.796(5) .
P1B C21B 1.802(5) .
P1B C40B 1.827(5) .
C11B C12B 1.393(7) .
C11B C16B 1.397(7) .
C12B C13B 1.386(8) .
C13B C14B 1.380(8) .
C14B C15B 1.388(7) .
C15B C16B 1.392(7) .
C21B C26B 1.392(7) .
C21B C22B 1.406(7) .
C22B C23B 1.396(8) .
C23B C24B 1.391(9) .
C24B C25B 1.389(8) .
C25B C26B 1.390(7) .
C31B C32B 1.393(7) .
C31B C36B 1.403(7) .
C32B C33B 1.389(8) .
C33B C34B 1.385(8) .
C34B C35B 1.387(8) .
C35B C36B 1.390(8) .
C40B C41B 1.514(8) .
C41B C42B 1.385(9) .
C41B C46B 1.394(9) .
C42B C43B 1.405(10) .
C43B C44B 1.375(13) .
C44B C45B 1.350(12) .
C45B C46B 1.391(10) .

loop_
_geom_torsion_atom_site_label_1
_geom_torsion_atom_site_label_2
_geom_torsion_atom_site_label_3
_geom_torsion_atom_site_label_4
_geom_torsion
_geom_torsion_site_symmetry_1
_geom_torsion_site_symmetry_4
O17W Gd1 O12W C12W 87.6(8) 2_666 .
O13W Gd1 O12W C12W -103.1(10) . .
O16W Gd1 O12W C12W -55.3(7) . .
O11W Gd1 O12W C12W 120.6(8) . .
O17W Gd1 O12W C12W 85.5(7) . .
O11 Gd1 O12W C12W 162.0(7) . .
O13' Gd1 O12W C12W -72.2(9) . .
O13 Gd1 O12W C12W 16.8(8) 2_666 .
O15W Gd1 O12W C12W -128.9(7) . .
Cl1 Gd1 O12W C12W -39.4(8) . .
Gd1 Gd1 O12W C12W 86.3(7) 2_666 .
O13W Gd1 O17W O17W 0(2) . 2_666
O16W Gd1 O17W O17W -134.0(16) . 2_666
O11W Gd1 O17W O17W 12.9(17) . 2_666
O12W Gd1 O17W O17W 174.7(19) . 2_666
O11 Gd1 O17W O17W 91.9(18) . 2_666
O13' Gd1 O17W O17W -25(2) . 2_666
O13 Gd1 O17W O17W -72.9(18) 2_666 2_666
O15W Gd1 O17W O17W 108.8(17) . 2_666
Cl1 Gd1 O17W O17W -68.9(19) . 2_666
Gd1 Gd1 O17W O17W 0.000(6) 2_666 2_666
O17W Gd1 O17W Gd1 0.000(6) 2_666 2_666
O13W Gd1 O17W Gd1 0(2) . 2_666
O16W Gd1 O17W Gd1 -134.0(17) . 2_666
O11W Gd1 O17W Gd1 12.9(18) . 2_666
O12W Gd1 O17W Gd1 174.7(19) . 2_666
O11 Gd1 O17W Gd1 91.9(18) . 2_666
O13' Gd1 O17W Gd1 -25(2) . 2_666
O13 Gd1 O17W Gd1 -72.9(18) 2_666 2_666
O15W Gd1 O17W Gd1 108.8(17) . 2_666
Cl1 Gd1 O17W Gd1 -68.9(19) . 2_666
O26W Gd2 O28W C28W -1.7(10) . .
O27W Gd2 O28W C28W 122.0(10) . .
O21 Gd2 O28W C28W 84.6(10) . .
O21W Gd2 O28W C28W -80.0(10) . .
O22W Gd2 O28W C28W -119.5(10) . .
O24W Gd2 O28W C28W 63.2(9) . .
O23W Gd2 O28W C28W 179.1(9) . .
O25' Gd2 O28W C28W -53.7(9) . .
O25W Gd2 O28W C28W -37.9(9) . .
O24' Gd2 O28W C28W 42.5(9) . .
O27' Gd2 O28W C28W 153.8(11) . .
O26W Gd2 O24' C24' 106.6(11) . .
O27W Gd2 O24' C24' -91.0(11) . .
O28W Gd2 O24' C24' -14.3(10) . .
O21 Gd2 O24' C24' -164.0(11) . .
O21W Gd2 O24' C24' 118.1(10) . .
O22W Gd2 O24' C24' 11.4(12) . .
O24W Gd2 O24' C24' -71.3(12) . .
O23W Gd2 O24' C24' -112.9(10) . .
O25' Gd2 O24' C24' 19.7(10) . .
O25W Gd2 O24' C24' 57.4(11) . .
O27' Gd2 O24' C24' -59.9(11) . .
O26W Gd2 O25' C25' -2.9(10) . .
O27W Gd2 O25' C25' 119.5(11) . .
O28W Gd2 O25' C25' 123.7(12) . .
O21 Gd2 O25' C25' 45.5(12) . .
O21W Gd2 O25' C25' -74.5(10) . .
O22W Gd2 O25' C25' -133.6(10) . .
O24W Gd2 O25' C25' 73.8(10) . .
O23W Gd2 O25' C25' -164.9(9) . .
O25W Gd2 O25' C25' -31.1(10) . .
O24' Gd2 O25' C25' 52.6(10) . .
O27' Gd2 O25' C25' 144.7(10) . .
O1 C11 C12 C13 177.8(5) . .
C16 C11 C12 C13 -0.9(8) . .
O1 C11 C12 C1 -2.4(8) . .
C16 C11 C12 C1 178.8(5) . .
C11 C12 C13 C14 0.1(8) . .
C1 C12 C13 C14 -179.6(5) . .
C12 C13 C14 C15 0.8(8) . .
C12 C13 C14 S1 -177.0(4) . .
C13 C14 C15 C16 -1.0(8) . .
S1 C14 C15 C16 176.9(4) . .
C14 C15 C16 C11 0.2(8) . .
C14 C15 C16 C4 178.6(5) . .
O1 C11 C16 C15 -177.9(5) . .
C12 C11 C16 C15 0.8(8) . .
O1 C11 C16 C4 3.7(8) . .
C12 C11 C16 C4 -177.6(5) . .
C15 C14 S1 O12 -80.2(5) . .
C13 C14 S1 O12 97.7(5) . .
C15 C14 S1 O13 42.8(6) . .
C13 C14 S1 O13 -139.4(5) . .
C15 C14 S1 O11 161.1(4) . .
C13 C14 S1 O11 -21.0(5) . .
O12 S1 O11 Gd1 129.7(4) . .
O13 S1 O11 Gd1 2.2(6) . .
C14 S1 O11 Gd1 -112.5(4) . .
O17W Gd1 O11 S1 24.2(6) 2_666 .
O13W Gd1 O11 S1 130.2(5) . .
O16W Gd1 O11 S1 -129.3(4) . .
O11W Gd1 O11 S1 82.1(5) . .
O17W Gd1 O11 S1 1.1(5) . .
O12W Gd1 O11 S1 -76.8(5) . .
O13' Gd1 O11 S1 136.8(5) . .
O13 Gd1 O11 S1 27.7(6) 2_666 .
O15W Gd1 O11 S1 -167.8(5) . .
Cl1 Gd1 O11 S1 146.6(4) . .
Gd1 Gd1 O11 S1 9.9(4) 2_666 .
O12 S1 O13 Gd1 -150.7(4) . 2_666
O11 S1 O13 Gd1 -25.4(6) . 2_666
C14 S1 O13 Gd1 89.9(4) . 2_666
C13 C12 C1 C26 100.0(6) . .
C11 C12 C1 C26 -79.7(7) . .
O2 C21 C22 C23 173.5(5) . .
C26 C21 C22 C23 -3.7(8) . .
O2 C21 C22 C2 -5.4(8) . .
C26 C21 C22 C2 177.4(5) . .
C21 C22 C23 C24 1.6(8) . .
C2 C22 C23 C24 -179.5(5) . .
C22 C23 C24 C25 0.9(9) . .
C22 C23 C24 S2 -172.8(4) . .
C23 C24 C25 C26 -1.3(9) . .
S2 C24 C25 C26 172.4(4) . .
C24 C25 C26 C21 -0.8(8) . .
C24 C25 C26 C1 177.4(5) . .
O2 C21 C26 C25 -173.9(5) . .
C22 C21 C26 C25 3.3(8) . .
O2 C21 C26 C1 7.9(8) . .
C22 C21 C26 C1 -174.9(5) . .
C12 C1 C26 C25 -80.4(7) . .
C12 C1 C26 C21 97.8(7) . .
C25 C24 S2 O23 25.3(7) . .
C23 C24 S2 O23 -160.9(7) . .
C25 C24 S2 O21 147.2(5) . .
C23 C24 S2 O21 -39.0(6) . .
C25 C24 S2 O22 -96.5(6) . .
C23 C24 S2 O22 77.3(6) . .
O23 S2 O21 Gd2 -142.2(9) . .
O22 S2 O21 Gd2 -14.3(10) . .
C24 S2 O21 Gd2 100.0(9) . .
O26W Gd2 O21 S2 163.9(9) . .
O27W Gd2 O21 S2 33.5(9) . .
O28W Gd2 O21 S2 71.1(10) . .
O21W Gd2 O21 S2 -119.1(9) . .
O22W Gd2 O21 S2 -64.9(10) . .
O24W Gd2 O21 S2 88.9(9) . .
O23W Gd2 O21 S2 -40.1(9) . .
O25' Gd2 O21 S2 116.5(9) . .
O25W Gd2 O21 S2 163.9(8) . .
O24' Gd2 O21 S2 109.5(9) . .
O27' Gd2 O21 S2 23.7(9) . .
C23 C22 C2 C36 82.7(6) . .
C21 C22 C2 C36 -98.4(6) . .
O3 C31 C32 C33 174.8(5) . .
C36 C31 C32 C33 -3.5(8) . .
O3 C31 C32 C3 -3.7(8) . .
C36 C31 C32 C3 178.0(5) . .
C31 C32 C33 C34 0.2(8) . .
C3 C32 C33 C34 178.7(5) . .
C32 C33 C34 C35 2.1(8) . .
C32 C33 C34 S3 -173.4(4) . .
C33 C34 C35 C36 -1.1(8) . .
S3 C34 C35 C36 174.5(4) . .
C34 C35 C36 C31 -2.2(8) . .
C34 C35 C36 C2 177.5(5) . .
O3 C31 C36 C35 -173.8(5) . .
C32 C31 C36 C35 4.5(8) . .
O3 C31 C36 C2 6.5(8) . .
C32 C31 C36 C2 -175.2(5) . .
C22 C2 C36 C35 -102.8(6) . .
C22 C2 C36 C31 76.8(6) . .
C35 C34 S3 O33 33.8(5) . .
C33 C34 S3 O33 -150.7(4) . .
C35 C34 S3 O32 -86.8(5) . .
C33 C34 S3 O32 88.7(5) . .
C35 C34 S3 O31 155.0(4) . .
C33 C34 S3 O31 -29.5(5) . .
O33 S3 O31 Gd3 -22.2(7) . .
O32 S3 O31 Gd3 104.5(6) . .
C34 S3 O31 Gd3 -139.3(6) . .
O37W Gd3 O31 S3 67.0(7) . .
O31W Gd3 O31 S3 -132.6(7) . .
O34W Gd3 O31 S3 31.3(6) . .
O33W Gd3 O31 S3 113.8(7) . .
O36W Gd3 O31 S3 -85.1(7) . .
O35W Gd3 O31 S3 -43.3(6) . .
O32W Gd3 O31 S3 172.9(6) . .
C33 C32 C3 C46 100.4(7) . .
C31 C32 C3 C46 -81.1(8) . .
O4 C41 C42 C43 -179.2(5) . .
C46 C41 C42 C43 1.8(8) . .
O4 C41 C42 C4 -0.7(8) . .
C46 C41 C42 C4 -179.7(5) . .
C41 C42 C43 C44 -0.6(9) . .
C4 C42 C43 C44 -179.1(6) . .
C42 C43 C44 C45 -0.1(10) . .
C42 C43 C44 S4 -179.4(5) . .
C43 C44 C45 C46 -0.4(9) . .
S4 C44 C45 C46 178.9(5) . .
C44 C45 C46 C41 1.6(8) . .
C44 C45 C46 C3 -178.8(5) . .
O4 C41 C46 C45 178.7(5) . .
C42 C41 C46 C45 -2.3(8) . .
O4 C41 C46 C3 -0.9(8) . .
C42 C41 C46 C3 178.1(5) . .
C32 C3 C46 C45 -86.6(7) . .
C32 C3 C46 C41 93.0(7) . .
C43 C44 S4 O41 177.0(8) . .
C45 C44 S4 O41 -2.3(9) . .
C43 C44 S4 O42 -63.3(7) . .
C45 C44 S4 O42 117.4(6) . .
C43 C44 S4 O43 57.4(7) . .
C45 C44 S4 O43 -121.9(7) . .
C15 C16 C4 C42 -99.5(6) . .
C11 C16 C4 C42 78.8(7) . .
C43 C42 C4 C16 88.3(7) . .
C41 C42 C4 C16 -90.2(6) . .
O5 C51 C52 C53 177.4(5) . .
C56 C51 C52 C53 0.7(8) . .
O5 C51 C52 C5 -0.6(8) . .
C56 C51 C52 C5 -177.2(5) . .
C51 C52 C53 C54 -0.7(8) . .
C5 C52 C53 C54 177.2(6) . .
C52 C53 C54 C55 1.1(8) . .
C52 C53 C54 S5 179.9(4) . .
C53 C54 C55 C56 -1.4(8) . .
S5 C54 C55 C56 179.8(4) . .
C54 C55 C56 C51 1.3(8) . .
C54 C55 C56 C8 -178.9(5) . .
O5 C51 C56 C55 -177.6(5) . .
C52 C51 C56 C55 -1.0(8) . .
O5 C51 C56 C8 2.6(7) . .
C52 C51 C56 C8 179.2(5) . .
C55 C54 S5 O52 -15.2(5) . .
C53 C54 S5 O52 166.0(5) . .
C55 C54 S5 O51 -137.2(4) . .
C53 C54 S5 O51 44.0(5) . .
C55 C54 S5 O53 104.3(5) . .
C53 C54 S5 O53 -74.6(5) . .
C53 C52 C5 C66 99.9(6) . .
C51 C52 C5 C66 -82.2(7) . .
O6 C61 C62 C63 -179.57(9) . .
C66 C61 C62 C63 0.0 . .
O6 C61 C62 C6 -10.2(6) . .
C66 C61 C62 C6 169.3(6) . .
C61 C62 C63 C64 0.0 . .
C6 C62 C63 C64 -169.1(6) . .
C62 C63 C64 C65 0.0 . .
C62 C63 C64 S6 -177.0(3) . .
C63 C64 C65 C66 0.0 . .
S6 C64 C65 C66 176.9(3) . .
C64 C65 C66 C61 0.0 . .
C64 C65 C66 C5 172.8(6) . .
O6 C61 C66 C65 179.58(9) . .
C62 C61 C66 C65 0.0 . .
O6 C61 C66 C5 6.2(5) . .
C62 C61 C66 C5 -173.4(5) . .
C52 C5 C66 C65 -77.5(6) . .
C52 C5 C66 C61 95.6(6) . .
C63 C64 S6 O62 -162.1(6) . .
C65 C64 S6 O62 20.9(7) . .
C63 C64 S6 O63 -51.4(6) . .
C65 C64 S6 O63 131.6(5) . .
C63 C64 S6 O61 64.5(5) . .
C65 C64 S6 O61 -112.5(5) . .
C61 C62 C6 C76 -101.2(5) . .
C63 C62 C6 C76 68.0(5) . .
O6' C61' C62' C63' -179.39(9) . .
C66' C61' C62' C63' 0.0 . .
C61' C62' C63' C64' -0.1 . .
C62' C63' C64' C65' 0.1 . .
C62' C63' C64' S6' -176.1(3) . .
C63' C64' C65' C66' -0.1 . .
S6' C64' C65' C66' 176.1(3) . .
C64' C65' C66' C61' 0.1 . .
O6' C61' C66' C65' 179.39(9) . .
C62' C61' C66' C65' 0.0 . .
C65' C64' S6' O63' 34.8(9) . .
C63' C64' S6' O63' -149.0(9) . .
C65' C64' S6' O61' 173.7(6) . .
C63' C64' S6' O61' -10.1(6) . .
C65' C64' S6' O62' -71.6(5) . .
C63' C64' S6' O62' 104.6(5) . .
O7 C71 C72 C73 177.8(4) . .
C76 C71 C72 C73 -0.9(7) . .
O7 C71 C72 C7 -1.0(7) . .
C76 C71 C72 C7 -179.7(4) . .
C71 C72 C73 C74 0.1(7) . .
C7 C72 C73 C74 178.9(4) . .
C72 C73 C74 C75 0.0(8) . .
C72 C73 C74 S7 177.8(4) . .
C73 C74 C75 C76 0.6(8) . .
S7 C74 C75 C76 -177.2(4) . .
C74 C75 C76 C71 -1.4(7) . .
C74 C75 C76 C6 174.4(5) . .
O7 C71 C76 C75 -177.2(4) . .
C72 C71 C76 C75 1.5(7) . .
O7 C71 C76 C6 7.0(7) . .
C72 C71 C76 C6 -174.3(4) . .
C62 C6 C76 C75 -80.6(6) . .
C62 C6 C76 C71 95.2(6) . .
C73 C74 S7 O71 15.0(5) . .
C75 C74 S7 O71 -167.1(4) . .
C73 C74 S7 O72 136.3(4) . .
C75 C74 S7 O72 -45.8(5) . .
C73 C74 S7 O73 -104.5(5) . .
C75 C74 S7 O73 73.4(5) . .
C73 C72 C7 C86 95.7(5) . .
C71 C72 C7 C86 -85.5(6) . .
O8 C81 C82 C83 -179.2(4) . .
C86 C81 C82 C83 0.5(7) . .
O8 C81 C82 C8 -1.8(7) . .
C86 C81 C82 C8 178.0(4) . .
C81 C82 C83 C84 0.5(7) . .
C8 C82 C83 C84 -177.0(5) . .
C82 C83 C84 C85 -0.6(8) . .
C82 C83 C84 S8 178.1(4) . .
C83 C84 C85 C86 -0.3(7) . .
S8 C84 C85 C86 -179.0(4) . .
C84 C85 C86 C81 1.2(7) . .
C84 C85 C86 C7 -178.9(4) . .
O8 C81 C86 C85 178.4(4) . .
C82 C81 C86 C85 -1.3(7) . .
O8 C81 C86 C7 -1.5(7) . .
C82 C81 C86 C7 178.8(4) . .
C72 C7 C86 C85 -97.2(5) . .
C72 C7 C86 C81 82.7(6) . .
C83 C84 S8 O81 38.4(5) . .
C85 C84 S8 O81 -142.9(4) . .
C83 C84 S8 O82 159.2(4) . .
C85 C84 S8 O82 -22.1(5) . .
C83 C84 S8 O83 -81.2(5) . .
C85 C84 S8 O83 97.5(4) . .
C83 C82 C8 C56 88.2(6) . .
C81 C82 C8 C56 -89.3(6) . .
C55 C56 C8 C82 -93.9(6) . .
C51 C56 C8 C82 85.9(6) . .
C31A P1A C11A C16A -130.7(4) . .
C21A P1A C11A C16A 109.5(5) . .
C40A P1A C11A C16A -10.2(5) . .
C31A P1A C11A C12A 55.6(5) . .
C21A P1A C11A C12A -64.2(5) . .
C40A P1A C11A C12A 176.1(4) . .
C16A C11A C12A C13A 0.0(8) . .
P1A C11A C12A C13A 173.7(4) . .
C11A C12A C13A C14A 0.6(8) . .
C12A C13A C14A C15A -0.5(8) . .
C13A C14A C15A C16A 0.0(8) . .
C12A C11A C16A C15A -0.5(8) . .
P1A C11A C16A C15A -174.0(4) . .
C14A C15A C16A C11A 0.5(8) . .
C31A P1A C21A C22A -40.1(5) . .
C11A P1A C21A C22A 80.1(5) . .
C40A P1A C21A C22A -157.7(5) . .
C31A P1A C21A C26A 144.9(5) . .
C11A P1A C21A C26A -94.9(5) . .
C40A P1A C21A C26A 27.3(6) . .
C26A C21A C22A C23A -0.6(9) . .
P1A C21A C22A C23A -175.5(5) . .
C21A C22A C23A C24A -0.3(10) . .
C22A C23A C24A C25A 0.7(11) . .
C23A C24A C25A C26A -0.3(12) . .
C24A C25A C26A C21A -0.5(11) . .
C22A C21A C26A C25A 1.0(9) . .
P1A C21A C26A C25A 175.9(5) . .
C11A P1A C31A C36A -160.7(4) . .
C21A P1A C31A C36A -42.3(5) . .
C40A P1A C31A C36A 75.9(5) . .
C11A P1A C31A C32A 29.6(5) . .
C21A P1A C31A C32A 148.1(4) . .
C40A P1A C31A C32A -93.8(5) . .
C36A C31A C32A C33A -0.8(8) . .
P1A C31A C32A C33A 168.8(4) . .
C31A C32A C33A C34A -0.6(9) . .
C32A C33A C34A C35A 1.3(10) . .
C33A C34A C35A C36A -0.6(10) . .
C34A C35A C36A C31A -0.9(10) . .
C32A C31A C36A C35A 1.5(9) . .
P1A C31A C36A C35A -168.2(5) . .
C31A P1A C40A C41A 42.2(5) . .
C11A P1A C40A C41A -79.8(5) . .
C21A P1A C40A C41A 161.1(4) . .
P1A C40A C41A C42A -85.7(6) . .
P1A C40A C41A C46A 97.3(6) . .
C46A C41A C42A C43A -2.3(9) . .
C40A C41A C42A C43A -179.3(6) . .
C41A C42A C43A C44A 1.6(11) . .
C42A C43A C44A C45A -0.4(11) . .
C43A C44A C45A C46A 0.1(10) . .
C44A C45A C46A C41A -0.8(10) . .
C42A C41A C46A C45A 1.9(9) . .
C40A C41A C46A C45A 178.9(5) . .
C31B P1B C11B C12B 109.8(5) . .
C21B P1B C11B C12B -131.0(5) . .
C40B P1B C11B C12B -9.8(5) . .
C31B P1B C11B C16B -67.2(4) . .
C21B P1B C11B C16B 52.0(5) . .
C40B P1B C11B C16B 173.2(4) . .
C16B C11B C12B C13B 1.5(8) . .
P1B C11B C12B C13B -175.4(5) . .
C11B C12B C13B C14B 0.0(10) . .
C12B C13B C14B C15B -1.1(9) . .
C13B C14B C15B C16B 0.7(8) . .
C14B C15B C16B C11B 0.9(8) . .
C12B C11B C16B C15B -2.0(8) . .
P1B C11B C16B C15B 175.1(4) . .
C11B P1B C21B C26B -77.3(5) . .
C31B P1B C21B C26B 39.8(5) . .
C40B P1B C21B C26B 159.4(4) . .
C11B P1B C21B C22B 98.4(4) . .
C31B P1B C21B C22B -144.5(4) . .
C40B P1B C21B C22B -24.9(5) . .
C26B C21B C22B C23B 0.1(8) . .
P1B C21B C22B C23B -175.5(4) . .
C21B C22B C23B C24B 0.3(8) . .
C22B C23B C24B C25B -0.2(8) . .
C23B C24B C25B C26B -0.3(8) . .
C24B C25B C26B C21B 0.7(8) . .
C22B C21B C26B C25B -0.6(7) . .
P1B C21B C26B C25B 175.0(4) . .
C11B P1B C31B C32B -27.8(5) . .
C21B P1B C31B C32B -147.3(4) . .
C40B P1B C31B C32B 93.6(4) . .
C11B P1B C31B C36B 159.0(4) . .
C21B P1B C31B C36B 39.5(5) . .
C40B P1B C31B C36B -79.6(5) . .
C36B C31B C32B C33B 0.4(8) . .
P1B C31B C32B C33B -172.8(4) . .
C31B C32B C33B C34B -0.1(8) . .
C32B C33B C34B C35B -0.5(9) . .
C33B C34B C35B C36B 0.6(9) . .
C34B C35B C36B C31B -0.3(9) . .
C32B C31B C36B C35B -0.3(8) . .
P1B C31B C36B C35B 173.0(4) . .
C11B P1B C40B C41B 78.1(5) . .
C31B P1B C40B C41B -39.8(5) . .
C21B P1B C40B C41B -159.7(4) . .
P1B C40B C41B C42B 73.9(6) . .
P1B C40B C41B C46B -106.4(6) . .
C46B C41B C42B C43B 3.9(9) . .
C40B C41B C42B C43B -176.4(6) . .
C41B C42B C43B C44B -1.6(11) . .
C42B C43B C44B C45B -1.3(11) . .
C43B C44B C45B C46B 1.7(11) . .
C44B C45B C46B C41B 0.8(11) . .
C42B C41B C46B C45B -3.5(9) . .
C40B C41B C46B C45B 176.8(6) . .
